data_4133437
loop_
_publ_author_name
'Hosier, Christopher A.'
'Ackerson, Christopher J.'

_publ_section_title
;
 Regiochemistry of Thiolate for Selenolate Ligand Exchange on Gold
 Clusters.
;
_journal_issue 1
_journal_name_full 'Journal of the American Chemical Society'
_journal_page_first 309
_journal_page_last 314
_journal_paper_doi 10.1021/jacs.8b10013
_journal_volume 141
_journal_year 2019
_chemical_formula_moiety 'C108 H90 Au25 S1.35 Se16.65, C21 N'
_chemical_formula_sum 'C129 H90 Au25 N S1.35 Se16.65'
_chemical_formula_weight 7936.14
_space_group_crystal_system triclinic
_space_group_IT_number 2
_space_group_name_Hall '-P 1'
_space_group_name_H-M_alt 'P -1'
_atom_sites_solution_hydrogens geom
_audit_creation_method SHELXL-2014/7
_cell_angle_alpha 83.18(3)
_cell_angle_beta 80.08(3)
_cell_angle_gamma 81.70(3)
_cell_formula_units_Z 2
_cell_length_a 16.555(3)
_cell_length_b 20.257(4)
_cell_length_c 23.831(5)
_cell_measurement_reflns_used 11019
_cell_measurement_temperature 100(2)
_cell_measurement_theta_max 28.766
_cell_measurement_theta_min 1.228
_cell_volume 7754(3)
_computing_structure_refinement 'SHELXL-2014/7 (Sheldrick, 2014)'
_diffrn_ambient_temperature 100(2)
_diffrn_measured_fraction_theta_full 0.593
_diffrn_measured_fraction_theta_max 0.760
_diffrn_measurement_device_type Synchrotron
_diffrn_radiation_type Synchrotron
_diffrn_radiation_wavelength 1.000
_diffrn_reflns_av_R_equivalents 0.0475
_diffrn_reflns_av_unetI/netI 0.1022
_diffrn_reflns_Laue_measured_fraction_full 0.593
_diffrn_reflns_Laue_measured_fraction_max 0.760
_diffrn_reflns_limit_h_max 15
_diffrn_reflns_limit_h_min -15
_diffrn_reflns_limit_k_max 19
_diffrn_reflns_limit_k_min -19
_diffrn_reflns_limit_l_max 22
_diffrn_reflns_limit_l_min -22
_diffrn_reflns_number 21093
_diffrn_reflns_point_group_measured_fraction_full 0.593
_diffrn_reflns_point_group_measured_fraction_max 0.760
_diffrn_reflns_theta_full 11.660
_diffrn_reflns_theta_max 28.798
_diffrn_reflns_theta_min 1.226
_diffrn_source 'Advanced Light Source Beamline 4.2.2'
_exptl_absorpt_coefficient_mu 35.968
_exptl_crystal_colour Black
_exptl_crystal_density_diffrn 3.399
_exptl_crystal_description 'Parallelogram prism'
_exptl_crystal_F_000 6867
_refine_diff_density_max 1.255
_refine_diff_density_min -1.090
_refine_diff_density_rms 0.154
_refine_ls_extinction_method none
_refine_ls_goodness_of_fit_ref 1.033
_refine_ls_hydrogen_treatment constr
_refine_ls_matrix_type full
_refine_ls_number_parameters 1357
_refine_ls_number_reflns 11019
_refine_ls_number_restraints 2763
_refine_ls_restrained_S_all 0.928
_refine_ls_R_factor_all 0.0529
_refine_ls_R_factor_gt 0.0493
_refine_ls_shift/su_max 0.001
_refine_ls_shift/su_mean 0.000
_refine_ls_structure_factor_coef Fsqd
_refine_ls_weighting_details 'w=1/[\s^2^(Fo^2^)+124.0166P] where P=(Fo^2^+2Fc^2^)/3'
_refine_ls_weighting_scheme calc
_refine_ls_wR_factor_gt 0.1352
_refine_ls_wR_factor_ref 0.1417
_reflns_Friedel_coverage 0.000
_reflns_number_gt 10218
_reflns_number_total 11019
_reflns_threshold_expression 'I > 2\s(I)'
_cod_data_source_file ja8b10013_si_001.cif
_cod_data_source_block CH7-02
_cod_database_code 4133437
_shelx_shelxl_version_number 2014/7
_shelx_space_group_comment
;
The symmetry employed for this shelxl refinement is uniquely defined
by the following loop, which should always be used as a source of
symmetry information in preference to the above space-group names.
They are only intended as comments.
;

loop_
_space_group_symop_operation_xyz
'x, y, z'
'-x, -y, -z'

loop_
_atom_site_label
_atom_site_type_symbol
_atom_site_fract_x
_atom_site_fract_y
_atom_site_fract_z
_atom_site_U_iso_or_equiv
_atom_site_adp_type
_atom_site_occupancy
_atom_site_site_symmetry_order
_atom_site_calc_flag
_atom_site_refinement_flags_posn
_atom_site_refinement_flags_adp
_atom_site_refinement_flags_occupancy
_atom_site_disorder_assembly
_atom_site_disorder_group
Au01 Au 0.74559(4) 0.74711(3) 0.25236(3) 0.0292(3) Uani 1 1 d . U . . .
Au02 Au 0.57607(5) 0.78098(4) 0.28023(4) 0.0347(3) Uani 1 1 d . U . . .
Au03 Au 0.82663(5) 0.67908(4) 0.33908(4) 0.0336(3) Uani 1 1 d . U . . .
Au04 Au 0.66532(5) 0.65004(4) 0.32142(4) 0.0344(3) Uani 1 1 d . U . . .
Au05 Au 0.68099(5) 0.78116(4) 0.36257(4) 0.0341(3) Uani 1 1 d . U . . .
Au06 Au 0.66425(5) 0.81553(4) 0.16530(4) 0.0350(3) Uani 1 1 d . U . . .
Au07 Au 0.91567(5) 0.71515(4) 0.22133(4) 0.0353(3) Uani 1 1 d . U . . .
Au08 Au 0.80911(5) 0.61199(4) 0.24240(4) 0.0356(3) Uani 1 1 d . U . . .
Au09 Au 0.69297(5) 0.88205(4) 0.26662(4) 0.0342(3) Uani 1 1 d . U . . .
Au0A Au 0.84372(5) 0.81437(4) 0.30433(4) 0.0346(3) Uani 1 1 d . U . . .
Au0B Au 0.82705(5) 0.84327(4) 0.18103(4) 0.0345(3) Uani 1 1 d . U . . .
Au0C Au 0.64161(5) 0.68121(4) 0.20317(4) 0.0390(3) Uani 1 1 d . U . . .
Au0D Au 0.80707(5) 0.71416(4) 0.14280(4) 0.0369(3) Uani 1 1 d . U . . .
Au0E Au 0.70548(5) 0.96281(4) 0.14343(4) 0.0404(3) Uani 1 1 d . U . . .
Au0F Au 0.78760(5) 0.52792(4) 0.35858(4) 0.0407(3) Uani 1 1 d . U . . .
Au0G Au 1.00249(5) 0.71921(4) 0.33063(4) 0.0413(3) Uani 1 1 d . U . . .
Au0H Au 0.82280(5) 0.76418(4) 0.43513(4) 0.0429(3) Uani 1 1 d . U . . .
Au0I Au 0.51386(5) 0.71367(4) 0.40567(4) 0.0409(3) Uani 1 1 d . U . . .
Au0J Au 0.53087(5) 0.88960(4) 0.35750(4) 0.0439(3) Uani 1 1 d . U . . .
Au0K Au 0.97863(5) 0.78068(4) 0.09921(4) 0.0455(3) Uani 1 1 d . U . . .
Au0L Au 0.49069(5) 0.77576(5) 0.16794(4) 0.0460(3) Uani 1 1 d . U . . .
Au0M Au 0.84429(5) 0.95899(4) 0.24795(4) 0.0450(3) Uani 1 1 d . U . . .
Au0N Au 0.66927(6) 0.72653(4) 0.06757(4) 0.0492(3) Uani 1 1 d . U . . .
Au0O Au 0.94941(6) 0.60392(4) 0.13370(4) 0.0508(3) Uani 1 1 d . U . . .
Au0P Au 0.66836(6) 0.53268(5) 0.24080(4) 0.0536(3) Uani 1 1 d . U . . .
Se16 Se 0.63421(13) 0.90513(11) 0.08739(10) 0.0415(6) Uani 1 1 d . U . . .
Se13 Se 0.85975(13) 0.58663(11) 0.41341(10) 0.0401(6) Uani 1 1 d . U . . .
Se6 Se 1.06026(14) 0.68222(12) 0.23767(11) 0.0463(6) Uani 1 1 d . U . . .
S7 S 0.58536(14) 0.97869(11) 0.29128(11) 0.0473(11) Uani 0.019(18) 1 d . U P A 1
Se7 Se 0.58536(14) 0.97869(11) 0.29128(11) 0.0473(11) Uani 0.981(18) 1 d . U P A 2
S1 S 0.81698(16) 0.70637(12) 0.03739(10) 0.0500(12) Uani 0.04(2) 1 d . U P B 1
Se1 Se 0.81698(16) 0.70637(12) 0.03739(10) 0.0500(12) Uani 0.96(2) 1 d . U P B 2
S2 S 0.52194(16) 0.72626(13) 0.07851(12) 0.0490(12) Uani 0.12(2) 1 d . U P B 1
Se2 Se 0.52194(16) 0.72626(13) 0.07851(12) 0.0490(12) Uani 0.88(2) 1 d . U P B 2
S3 S 0.43457(14) 0.81995(13) 0.25758(11) 0.0469(11) Uani 0.087(16) 1 d . U P B 1
Se3 Se 0.43457(14) 0.81995(13) 0.25758(11) 0.0469(11) Uani 0.913(16) 1 d . U P B 2
S4 S 0.67531(14) 0.77319(12) 0.46930(10) 0.0415(11) Uani 0.056(19) 1 d . U P C 1
Se4 Se 0.67531(14) 0.77319(12) 0.46930(10) 0.0415(11) Uani 0.944(19) 1 d . U P C 2
S5 S 0.97016(15) 0.76669(12) 0.42117(11) 0.0438(12) Uani 0.10(2) 1 d . U P C 1
Se5 Se 0.97016(15) 0.76669(12) 0.42117(11) 0.0438(12) Uani 0.90(2) 1 d . U P C 2
S8 S 0.45929(15) 0.82307(13) 0.43532(12) 0.0476(12) Uani 0.11(2) 1 d . U P A 1
Se8 Se 0.45929(15) 0.82307(13) 0.43532(12) 0.0476(12) Uani 0.89(2) 1 d . U P A 2
S9 S 0.55677(13) 0.59717(11) 0.38963(10) 0.0366(10) Uani 0.036(19) 1 d . U P A 1
Se9 Se 0.55677(13) 0.59717(11) 0.38963(10) 0.0366(10) Uani 0.964(19) 1 d . U P A 2
S10 S 0.88055(15) 0.51370(12) 0.18838(10) 0.0488(11) Uani 0.088(18) 1 d . U P D 1
Se10 Se 0.88055(15) 0.51370(12) 0.18838(10) 0.0488(11) Uani 0.912(18) 1 d . U P D 2
S11 S 1.02914(17) 0.67424(13) 0.06366(12) 0.0522(13) Uani 0.13(2) 1 d . U P D 1
Se11 Se 1.02914(17) 0.67424(13) 0.06366(12) 0.0522(13) Uani 0.87(2) 1 d . U P D 2
S12 S 0.93524(13) 0.89762(11) 0.11184(10) 0.0361(11) Uani 0.066(19) 1 d . U P D 1
Se12 Se 0.93524(13) 0.89762(11) 0.11184(10) 0.0361(11) Uani 0.934(19) 1 d . U P D 2
S14 S 0.73455(16) 0.45275(12) 0.30695(12) 0.0499(12) Uani 0.05(2) 1 d . U P E 1
Se14 Se 0.73455(16) 0.45275(12) 0.30695(12) 0.0499(12) Uani 0.95(2) 1 d . U P E 2
S15 S 0.5903(2) 0.58466(13) 0.16628(12) 0.0584(13) Uani 0.213(18) 1 d . U P E 1
Se15 Se 0.5903(2) 0.58466(13) 0.16628(12) 0.0584(13) Uani 0.787(18) 1 d . U P E 2
S17 S 0.75773(15) 1.03951(11) 0.19403(11) 0.0457(11) Uani 0.03(2) 1 d . U P F 1
Se17 Se 0.75773(15) 1.03951(11) 0.19403(11) 0.0457(11) Uani 0.97(2) 1 d . U P F 2
S18 S 0.94057(14) 0.89797(12) 0.30680(11) 0.0415(11) Uani 0.210(17) 1 d . U P F 1
Se18 Se 0.94057(14) 0.89797(12) 0.30680(11) 0.0415(11) Uani 0.790(17) 1 d . U P F 2
C49 C 0.6099(7) 0.5595(5) 0.4535(4) 0.041(4) Uani 1 1 d G U . . .
C50 C 0.5982(7) 0.4945(5) 0.4761(5) 0.038(4) Uani 1 1 d G U . A .
H50 H 0.5664 0.4702 0.4595 0.045 Uiso 1 1 calc R U . . .
C51 C 0.6340(8) 0.4657(5) 0.5233(5) 0.053(5) Uani 1 1 d G U . A .
H51 H 0.6262 0.4222 0.5384 0.064 Uiso 1 1 calc R U . . .
C52 C 0.6815(8) 0.5019(6) 0.5480(5) 0.056(5) Uani 1 1 d G U . A .
H52 H 0.7055 0.4827 0.5795 0.067 Uiso 1 1 calc R U . . .
C53 C 0.6932(7) 0.5670(6) 0.5254(5) 0.064(5) Uani 1 1 d G U . A .
H53 H 0.7249 0.5913 0.5419 0.077 Uiso 1 1 calc R U . . .
C54 C 0.6573(7) 0.5958(4) 0.4782(5) 0.044(4) Uani 1 1 d G U . A .
H54 H 0.6652 0.6393 0.4631 0.052 Uiso 1 1 calc R U . . .
C47 C 0.2017(8) 0.8213(8) 0.4520(7) 0.082(7) Uani 1 1 d G U . . .
H47 H 0.1627 0.7971 0.4751 0.098 Uiso 1 1 calc R U . . .
C48 C 0.2850(9) 0.8049(7) 0.4565(7) 0.081(6) Uani 1 1 d G U . . .
H48 H 0.3017 0.7698 0.4825 0.097 Uiso 1 1 calc R U . . .
C43 C 0.3434(6) 0.8410(8) 0.4219(7) 0.064(5) Uani 1 1 d G U . . .
C44 C 0.3185(8) 0.8934(7) 0.3830(6) 0.070(5) Uani 1 1 d G U . . .
H44 H 0.3575 0.9176 0.3599 0.084 Uiso 1 1 calc R U . . .
C45 C 0.2352(9) 0.9098(7) 0.3786(7) 0.085(7) Uani 1 1 d G U . . .
H45 H 0.2185 0.9449 0.3525 0.102 Uiso 1 1 calc R U . . .
C46 C 0.1768(6) 0.8737(9) 0.4131(8) 0.089(7) Uani 1 1 d G U . . .
H46 H 0.1211 0.8847 0.4101 0.107 Uiso 1 1 calc R U . . .
C37 C 0.6140(7) 1.0366(6) 0.3397(6) 0.050(4) Uani 1 1 d G U . . .
C38 C 0.5529(6) 1.0868(7) 0.3596(6) 0.070(6) Uani 1 1 d G U . A .
H38 H 0.5000 1.0895 0.3506 0.084 Uiso 1 1 calc R U . . .
C39 C 0.5709(8) 1.1327(6) 0.3931(6) 0.081(6) Uani 1 1 d G U . A .
H39 H 0.5301 1.1663 0.4065 0.097 Uiso 1 1 calc R U . . .
C40 C 0.6500(9) 1.1286(6) 0.4067(6) 0.069(6) Uani 1 1 d G U . A .
H40 H 0.6621 1.1593 0.4291 0.083 Uiso 1 1 calc R U . . .
C41 C 0.7111(7) 1.0784(7) 0.3867(6) 0.074(6) Uani 1 1 d G U . A .
H41 H 0.7640 1.0756 0.3958 0.088 Uiso 1 1 calc R U . . .
C42 C 0.6930(7) 1.0324(6) 0.3532(6) 0.060(5) Uani 1 1 d G U . A .
H42 H 0.7339 0.9989 0.3399 0.072 Uiso 1 1 calc R U . . .
C67 C 0.8839(7) 0.9270(5) 0.0454(4) 0.042(4) Uani 1 1 d G U . . .
C68 C 0.8979(7) 0.9898(5) 0.0180(5) 0.042(4) Uani 1 1 d G U . D .
H68 H 0.9276 1.0167 0.0335 0.050 Uiso 1 1 calc R U . . .
C69 C 0.8674(8) 1.0123(5) -0.0327(5) 0.053(4) Uani 1 1 d G U . D .
H69 H 0.8768 1.0543 -0.0510 0.063 Uiso 1 1 calc R U . . .
C70 C 0.8230(8) 0.9722(6) -0.0559(4) 0.060(5) Uani 1 1 d G U . D .
H70 H 0.8026 0.9873 -0.0898 0.072 Uiso 1 1 calc R U . . .
C71 C 0.8090(8) 0.9094(6) -0.0285(5) 0.058(5) Uani 1 1 d G U . D .
H71 H 0.7793 0.8825 -0.0441 0.070 Uiso 1 1 calc R U . . .
C72 C 0.8394(7) 0.8868(5) 0.0221(5) 0.045(4) Uani 1 1 d G U . D .
H72 H 0.8301 0.8448 0.0404 0.054 Uiso 1 1 calc R U . . .
C65 C 1.2841(9) 0.6736(9) 0.0508(9) 0.107(9) Uani 1 1 d G U . . .
H65 H 1.3235 0.6996 0.0306 0.128 Uiso 1 1 calc R U . . .
C66 C 1.2008(10) 0.6927(7) 0.0474(8) 0.115(10) Uani 1 1 d G U . . .
H66 H 1.1845 0.7314 0.0249 0.138 Uiso 1 1 calc R U . . .
C61 C 1.1420(7) 0.6539(8) 0.0777(7) 0.065(5) Uani 1 1 d G U . . .
C62 C 1.1664(9) 0.5960(7) 0.1114(7) 0.076(6) Uani 1 1 d G U . . .
H62 H 1.1270 0.5700 0.1317 0.092 Uiso 1 1 calc R U . . .
C63 C 1.2497(10) 0.5770(7) 0.1148(8) 0.095(7) Uani 1 1 d G U . . .
H63 H 1.2660 0.5383 0.1373 0.114 Uiso 1 1 calc R U . . .
C64 C 1.3085(7) 0.6158(9) 0.0845(9) 0.108(8) Uani 1 1 d G U . . .
H64 H 1.3642 0.6030 0.0868 0.129 Uiso 1 1 calc R U . . .
C55 C 0.9712(7) 0.4564(6) 0.2172(5) 0.052(4) Uani 1 1 d G U . . .
C56 C 0.9580(6) 0.4148(6) 0.2678(5) 0.055(5) Uani 1 1 d G U . D .
H56 H 0.9065 0.4184 0.2908 0.066 Uiso 1 1 calc R U . . .
C57 C 1.0219(8) 0.3679(6) 0.2839(5) 0.065(5) Uani 1 1 d G U . D .
H57 H 1.0131 0.3401 0.3178 0.078 Uiso 1 1 calc R U . . .
C58 C 1.0989(7) 0.3626(6) 0.2494(6) 0.088(7) Uani 1 1 d G U . D .
H58 H 1.1416 0.3312 0.2603 0.105 Uiso 1 1 calc R U . . .
C59 C 1.1121(6) 0.4042(7) 0.1989(6) 0.089(7) Uani 1 1 d G U . D .
H59 H 1.1636 0.4006 0.1758 0.107 Uiso 1 1 calc R U . . .
C60 C 1.0482(8) 0.4511(7) 0.1827(5) 0.090(8) Uani 1 1 d G U . D .
H60 H 1.0570 0.4789 0.1488 0.108 Uiso 1 1 calc R U . . .
C19 C 0.6582(8) 0.8581(5) 0.4995(5) 0.050(4) Uani 1 1 d G U . . .
C20 C 0.6247(8) 0.9164(6) 0.4704(4) 0.052(4) Uani 1 1 d G U . C .
H20 H 0.6155 0.9159 0.4330 0.062 Uiso 1 1 calc R U . . .
C21 C 0.6050(8) 0.9753(5) 0.4971(5) 0.065(5) Uani 1 1 d G U . C .
H21 H 0.5826 1.0143 0.4776 0.077 Uiso 1 1 calc R U . . .
C22 C 0.6188(9) 0.9759(5) 0.5530(5) 0.069(5) Uani 1 1 d G U . C .
H22 H 0.6056 1.0153 0.5708 0.083 Uiso 1 1 calc R U . . .
C23 C 0.6522(9) 0.9176(6) 0.5821(4) 0.074(6) Uani 1 1 d G U . C .
H23 H 0.6614 0.9180 0.6194 0.089 Uiso 1 1 calc R U . . .
C24 C 0.6719(8) 0.8587(5) 0.5554(5) 0.060(5) Uani 1 1 d G U . C .
H24 H 0.6943 0.8197 0.5749 0.072 Uiso 1 1 calc R U . . .
C25 C 1.0107(7) 0.6983(5) 0.4761(5) 0.041(4) Uani 1 1 d G U . . .
C26 C 0.9566(5) 0.6734(6) 0.5224(5) 0.044(4) Uani 1 1 d G U . C .
H26 H 0.9001 0.6868 0.5250 0.053 Uiso 1 1 calc R U . . .
C27 C 0.9871(7) 0.6285(6) 0.5649(5) 0.057(5) Uani 1 1 d G U . C .
H27 H 0.9510 0.6119 0.5960 0.068 Uiso 1 1 calc R U . . .
C28 C 1.0717(7) 0.6085(6) 0.5611(5) 0.051(4) Uani 1 1 d G U . C .
H28 H 1.0921 0.5785 0.5895 0.061 Uiso 1 1 calc R U . . .
C29 C 1.1257(5) 0.6334(6) 0.5147(6) 0.055(5) Uani 1 1 d G U . C .
H29 H 1.1823 0.6200 0.5121 0.066 Uiso 1 1 calc R U . . .
C30 C 1.0952(6) 0.6783(6) 0.4722(5) 0.050(4) Uani 1 1 d G U . C .
H30 H 1.1314 0.6949 0.4412 0.060 Uiso 1 1 calc R U . . .
C31 C 1.1211(7) 0.7554(6) 0.2042(6) 0.047(4) Uani 1 1 d G U . . .
C32 C 1.2059(7) 0.7400(6) 0.1884(7) 0.070(6) Uani 1 1 d G U . . .
H32 H 1.2305 0.6957 0.1927 0.084 Uiso 1 1 calc R U . . .
C33 C 1.2541(6) 0.7906(7) 0.1662(7) 0.078(6) Uani 1 1 d G U . . .
H33 H 1.3109 0.7803 0.1556 0.094 Uiso 1 1 calc R U . . .
C34 C 1.2174(8) 0.8567(7) 0.1597(7) 0.076(6) Uani 1 1 d G U . . .
H34 H 1.2497 0.8906 0.1448 0.091 Uiso 1 1 calc R U . . .
C35 C 1.1326(8) 0.8721(5) 0.1755(7) 0.070(6) Uani 1 1 d G U . . .
H35 H 1.1081 0.9163 0.1712 0.084 Uiso 1 1 calc R U . . .
C36 C 1.0844(6) 0.8214(7) 0.1978(6) 0.065(5) Uani 1 1 d G U . . .
H36 H 1.0276 0.8317 0.2084 0.078 Uiso 1 1 calc R U . . .
C13 C 0.3666(7) 0.7529(6) 0.2941(6) 0.054(4) Uani 1 1 d G U . . .
C14 C 0.4012(6) 0.6886(7) 0.3113(6) 0.062(5) Uani 1 1 d G U . B .
H14 H 0.4582 0.6771 0.3045 0.075 Uiso 1 1 calc R U . . .
C15 C 0.3506(8) 0.6415(6) 0.3386(7) 0.077(6) Uani 1 1 d G U . B .
H15 H 0.3737 0.5985 0.3501 0.093 Uiso 1 1 calc R U . . .
C16 C 0.2653(8) 0.6587(7) 0.3488(6) 0.081(6) Uani 1 1 d G U . B .
H16 H 0.2315 0.6272 0.3671 0.098 Uiso 1 1 calc R U . . .
C17 C 0.2307(6) 0.7230(8) 0.3316(6) 0.066(5) Uani 1 1 d G U . B .
H17 H 0.1737 0.7346 0.3384 0.079 Uiso 1 1 calc R U . . .
C18 C 0.2813(7) 0.7701(6) 0.3043(6) 0.068(5) Uani 1 1 d G U . B .
H18 H 0.2582 0.8131 0.2928 0.082 Uiso 1 1 calc R U . . .
C7 C 0.4831(7) 0.7960(6) 0.0241(5) 0.045(4) Uani 1 1 d G U . . .
C8 C 0.4002(7) 0.8227(7) 0.0313(5) 0.055(5) Uani 1 1 d G U . B .
H8 H 0.3647 0.8095 0.0641 0.066 Uiso 1 1 calc R U . . .
C9 C 0.3703(6) 0.8692(7) -0.0104(6) 0.070(6) Uani 1 1 d G U . B .
H9 H 0.3149 0.8870 -0.0055 0.084 Uiso 1 1 calc R U . . .
C10 C 0.4234(8) 0.8890(6) -0.0594(5) 0.062(5) Uani 1 1 d G U . B .
H10 H 0.4034 0.9201 -0.0873 0.075 Uiso 1 1 calc R U . . .
C11 C 0.5063(7) 0.8623(7) -0.0667(5) 0.062(5) Uani 1 1 d G U . B .
H11 H 0.5418 0.8755 -0.0995 0.074 Uiso 1 1 calc R U . . .
C12 C 0.5361(5) 0.8158(6) -0.0250(5) 0.047(4) Uani 1 1 d G U . B .
H12 H 0.5916 0.7979 -0.0298 0.057 Uiso 1 1 calc R U . . .
C1 C 0.8286(9) 0.6115(5) 0.0283(6) 0.064(5) Uani 1 1 d G U . . .
C2 C 0.7748(10) 0.5706(7) 0.0620(7) 0.113(10) Uani 1 1 d G U . B .
H2 H 0.7310 0.5892 0.0878 0.136 Uiso 1 1 calc R U . . .
C3 C 0.7864(12) 0.5020(7) 0.0573(8) 0.162(15) Uani 1 1 d G U . B .
H3 H 0.7504 0.4747 0.0799 0.194 Uiso 1 1 calc R U . . .
C4 C 0.8518(13) 0.4743(5) 0.0188(8) 0.128(10) Uani 1 1 d G U . B .
H4 H 0.8595 0.4285 0.0157 0.154 Uiso 1 1 calc R U . . .
C5 C 0.9056(11) 0.5152(8) -0.0149(7) 0.122(10) Uani 1 1 d G U . B .
H5 H 0.9493 0.4967 -0.0406 0.147 Uiso 1 1 calc R U . . .
C6 C 0.8940(9) 0.5838(7) -0.0101(6) 0.084(6) Uani 1 1 d G U . B .
H6 H 0.9299 0.6111 -0.0327 0.101 Uiso 1 1 calc R U . . .
C103 C 0.9130(7) 0.9402(6) 0.3754(4) 0.048(4) Uani 1 1 d G U . . .
C104 C 0.9695(7) 0.9800(7) 0.3858(5) 0.082(7) Uani 1 1 d G U . F .
H104 H 1.0162 0.9864 0.3589 0.099 Uiso 1 1 calc R U . . .
C105 C 0.9562(8) 1.0104(8) 0.4365(6) 0.110(10) Uani 1 1 d G U . F .
H105 H 0.9940 1.0371 0.4435 0.132 Uiso 1 1 calc R U . . .
C106 C 0.8864(9) 1.0010(7) 0.4768(5) 0.085(7) Uani 1 1 d G U . F .
H106 H 0.8775 1.0213 0.5107 0.102 Uiso 1 1 calc R U . . .
C107 C 0.8299(7) 0.9611(7) 0.4664(5) 0.075(6) Uani 1 1 d G U . F .
H107 H 0.7832 0.9548 0.4934 0.090 Uiso 1 1 calc R U . . .
C108 C 0.8432(7) 0.9307(6) 0.4157(5) 0.059(5) Uani 1 1 d G U . F .
H108 H 0.8054 0.9041 0.4088 0.071 Uiso 1 1 calc R U . . .
C97 C 0.8337(7) 1.0810(6) 0.1373(5) 0.047(4) Uani 1 1 d G U . . .
C98 C 0.9163(7) 1.0792(6) 0.1427(5) 0.048(4) Uani 1 1 d G U . F .
H98 H 0.9365 1.0551 0.1742 0.058 Uiso 1 1 calc R U . . .
C99 C 0.9687(6) 1.1135(6) 0.1011(6) 0.062(5) Uani 1 1 d G U . F .
H99 H 1.0239 1.1124 0.1047 0.075 Uiso 1 1 calc R U . . .
C100 C 0.9385(8) 1.1496(6) 0.0541(5) 0.071(5) Uani 1 1 d G U . F .
H100 H 0.9735 1.1725 0.0263 0.086 Uiso 1 1 calc R U . . .
C101 C 0.8559(8) 1.1513(6) 0.0487(5) 0.068(5) Uani 1 1 d G U . F .
H101 H 0.8357 1.1755 0.0172 0.082 Uiso 1 1 calc R U . . .
C102 C 0.8035(6) 1.1170(6) 0.0903(6) 0.057(5) Uani 1 1 d G U . F .
H102 H 0.7483 1.1182 0.0867 0.069 Uiso 1 1 calc R U . . .
C91 C 0.5223(5) 0.9443(6) 0.1103(5) 0.031(3) Uani 1 1 d G U . . .
C92 C 0.4924(6) 0.9618(7) 0.1654(4) 0.059(6) Uani 1 1 d G U . . .
H92 H 0.5268 0.9538 0.1932 0.071 Uiso 1 1 calc R U . . .
C93 C 0.4112(7) 0.9912(7) 0.1790(4) 0.054(5) Uani 1 1 d G U . . .
H93 H 0.3912 1.0029 0.2159 0.065 Uiso 1 1 calc R U . . .
C94 C 0.3599(5) 1.0032(7) 0.1375(5) 0.065(6) Uani 1 1 d G U . . .
H94 H 0.3056 1.0229 0.1466 0.079 Uiso 1 1 calc R U . . .
C95 C 0.3898(6) 0.9857(7) 0.0823(5) 0.055(5) Uani 1 1 d G U . . .
H95 H 0.3555 0.9937 0.0546 0.066 Uiso 1 1 calc R U . . .
C96 C 0.4710(6) 0.9562(7) 0.0687(4) 0.050(5) Uani 1 1 d G U . . .
H96 H 0.4910 0.9445 0.0319 0.060 Uiso 1 1 calc R U . . .
C85 C 0.4876(9) 0.5560(8) 0.2014(7) 0.078(5) Uani 1 1 d G U . . .
C86 C 0.4145(11) 0.5999(6) 0.2070(8) 0.101(7) Uani 1 1 d G U . E .
H86 H 0.4156 0.6453 0.1957 0.121 Uiso 1 1 calc R U . . .
C87 C 0.3400(9) 0.5758(9) 0.2295(8) 0.118(9) Uani 1 1 d G U . E .
H87 H 0.2911 0.6051 0.2333 0.142 Uiso 1 1 calc R U . . .
C88 C 0.3385(9) 0.5078(9) 0.2464(8) 0.113(8) Uani 1 1 d G U . E .
H88 H 0.2886 0.4917 0.2615 0.135 Uiso 1 1 calc R U . . .
C89 C 0.4115(12) 0.4640(7) 0.2408(9) 0.147(13) Uani 1 1 d G U . E .
H89 H 0.4105 0.4185 0.2521 0.176 Uiso 1 1 calc R U . . .
C90 C 0.4860(9) 0.4880(7) 0.2183(9) 0.125(10) Uani 1 1 d G U . E .
H90 H 0.5349 0.4587 0.2145 0.150 Uiso 1 1 calc R U . . .
C79 C 0.6477(7) 0.4127(6) 0.3554(6) 0.052(4) Uani 1 1 d G U . . .
C80 C 0.5661(8) 0.4277(6) 0.3461(5) 0.056(5) Uani 1 1 d G U . E .
H80 H 0.5523 0.4609 0.3177 0.067 Uiso 1 1 calc R U . . .
C81 C 0.5053(6) 0.3930(7) 0.3793(7) 0.073(6) Uani 1 1 d G U . E .
H81 H 0.4507 0.4031 0.3731 0.087 Uiso 1 1 calc R U . . .
C82 C 0.5259(8) 0.3434(7) 0.4219(6) 0.078(6) Uani 1 1 d G U . E .
H82 H 0.4852 0.3202 0.4441 0.093 Uiso 1 1 calc R U . . .
C83 C 0.6074(9) 0.3284(6) 0.4311(5) 0.080(6) Uani 1 1 d G U . E .
H83 H 0.6212 0.2952 0.4596 0.096 Uiso 1 1 calc R U . . .
C84 C 0.6683(7) 0.3630(7) 0.3979(6) 0.069(5) Uani 1 1 d G U . E .
H84 H 0.7229 0.3530 0.4041 0.083 Uiso 1 1 calc R U . . .
C73 C 0.9740(5) 0.5551(6) 0.3888(4) 0.030(3) Uani 1 1 d G U . . .
C74 C 1.0255(6) 0.5443(6) 0.4302(4) 0.042(4) Uani 1 1 d G U . . .
H74 H 1.0042 0.5527 0.4678 0.050 Uiso 1 1 calc R U . . .
C75 C 1.1087(6) 0.5209(7) 0.4154(4) 0.046(4) Uani 1 1 d G U . . .
H75 H 1.1432 0.5136 0.4431 0.056 Uiso 1 1 calc R U . . .
C76 C 1.1405(5) 0.5083(6) 0.3593(5) 0.054(5) Uani 1 1 d G U . . .
H76 H 1.1962 0.4926 0.3494 0.065 Uiso 1 1 calc R U . . .
C77 C 1.0890(6) 0.5191(6) 0.3179(4) 0.043(4) Uani 1 1 d G U . . .
H77 H 1.1102 0.5107 0.2803 0.051 Uiso 1 1 calc R U . . .
C78 C 1.0057(6) 0.5425(6) 0.3326(4) 0.044(5) Uani 1 1 d G U . . .
H78 H 0.9713 0.5497 0.3050 0.053 Uiso 1 1 calc R U . . .
C120 C 1.009(4) 0.257(3) 0.157(3) 0.25(2) Uani 1 1 d . U . . .
C121 C 0.949(3) 0.306(3) 0.134(3) 0.250(19) Uani 1 1 d . U . . .
C122 C 0.851(3) 0.334(2) 0.154(2) 0.225(18) Uani 1 1 d . U . . .
C123 C 0.815(3) 0.270(2) 0.1563(19) 0.184(13) Uani 1 1 d . U . . .
C124 C 0.458(2) 0.182(2) 0.2409(16) 0.144(10) Uani 1 1 d . U . . .
C125 C 0.5458(19) 0.1727(16) 0.2109(14) 0.118(8) Uani 1 1 d . U . . .
C126 C 0.596(2) 0.2218(18) 0.2292(16) 0.140(11) Uani 1 1 d . U . . .
C127 C 0.688(2) 0.2255(14) 0.1826(16) 0.123(9) Uani 1 1 d . U . . .
N1 N 0.7251(19) 0.2847(13) 0.1955(13) 0.134(7) Uani 1 1 d . U . . .
C132 C 0.825(3) 0.247(2) 0.324(2) 0.176(14) Uani 1 1 d . U . . .
C133 C 0.935(3) 0.213(2) 0.395(2) 0.205(15) Uani 1 1 d . U . . .
C145 C 0.872(4) 0.200(2) 0.356(2) 0.205(15) Uani 1 1 d . U . . .
C139 C 0.735(3) 0.289(2) 0.2552(19) 0.161(10) Uani 1 1 d . U . . .
C143 C 1.101(3) 0.227(2) 0.149(2) 0.237(19) Uani 1 1 d . U . . .
C144 C 0.410(3) 0.248(2) 0.234(3) 0.24(2) Uani 1 1 d . U . . .
C153 C 0.334(3) 0.269(2) 0.286(3) 0.25(2) Uani 1 1 d . U . . .
C148 C 1.097(3) 0.186(2) 0.382(3) 0.27(3) Uani 1 1 d . U . . .
C151 C 1.015(4) 0.182(2) 0.358(3) 0.222(17) Uani 1 1 d . U . . .
C134 C 0.789(4) 0.219(2) 0.274(2) 0.21(2) Uani 1 1 d . U . . .
C140 C 0.562(6) 0.397(4) 0.073(3) 0.37(6) Uani 1 1 d . . . . .
C137 C 0.413(9) 0.419(3) 0.065(3) 0.52(10) Uani 1 1 d . . . . .
C142 C 0.670(4) 0.3507(15) 0.141(4) 0.36(5) Uani 1 1 d . . . . .

loop_
_atom_site_aniso_label
_atom_site_aniso_U_11
_atom_site_aniso_U_22
_atom_site_aniso_U_33
_atom_site_aniso_U_23
_atom_site_aniso_U_13
_atom_site_aniso_U_12
Au01 0.0223(5) 0.0304(5) 0.0337(6) 0.0013(5) -0.0080(4) 0.0011(4)
Au02 0.0223(5) 0.0396(5) 0.0418(6) -0.0005(4) -0.0084(4) -0.0014(4)
Au03 0.0270(5) 0.0332(5) 0.0388(5) 0.0037(4) -0.0105(4) 0.0024(4)
Au04 0.0285(5) 0.0350(5) 0.0380(6) 0.0035(4) -0.0065(4) -0.0029(4)
Au05 0.0267(5) 0.0370(5) 0.0374(5) -0.0018(4) -0.0074(4) 0.0017(4)
Au06 0.0284(5) 0.0354(5) 0.0397(6) 0.0048(4) -0.0110(4) 0.0011(4)
Au07 0.0236(5) 0.0396(5) 0.0405(6) 0.0016(4) -0.0075(4) 0.0012(4)
Au08 0.0327(5) 0.0312(5) 0.0402(6) 0.0001(4) -0.0048(4) 0.0012(4)
Au09 0.0282(5) 0.0310(5) 0.0410(5) 0.0006(4) -0.0044(4) -0.0001(4)
Au0A 0.0282(5) 0.0336(5) 0.0418(6) 0.0029(4) -0.0111(4) -0.0020(4)
Au0B 0.0270(5) 0.0342(5) 0.0395(6) 0.0038(4) -0.0047(4) -0.0011(4)
Au0C 0.0422(5) 0.0369(5) 0.0392(6) 0.0016(4) -0.0131(4) -0.0061(4)
Au0D 0.0357(5) 0.0366(5) 0.0364(5) -0.0018(4) -0.0092(4) 0.0054(4)
Au0E 0.0286(5) 0.0382(5) 0.0523(6) 0.0063(5) -0.0113(4) -0.0002(4)
Au0F 0.0320(5) 0.0385(5) 0.0487(6) 0.0052(5) -0.0101(4) 0.0017(4)
Au0G 0.0299(5) 0.0487(6) 0.0440(6) 0.0075(5) -0.0112(4) -0.0045(4)
Au0H 0.0404(5) 0.0427(5) 0.0451(6) -0.0019(5) -0.0126(4) 0.0017(4)
Au0I 0.0383(5) 0.0394(5) 0.0431(6) -0.0002(5) -0.0063(4) -0.0015(4)
Au0J 0.0336(5) 0.0379(5) 0.0588(6) -0.0067(5) -0.0061(4) 0.0002(4)
Au0K 0.0470(6) 0.0398(5) 0.0425(6) 0.0030(5) -0.0014(4) 0.0058(4)
Au0L 0.0362(5) 0.0586(6) 0.0442(6) 0.0037(5) -0.0122(4) -0.0090(4)
Au0M 0.0459(6) 0.0409(5) 0.0481(6) 0.0057(5) -0.0114(4) -0.0093(4)
Au0N 0.0548(6) 0.0459(6) 0.0465(6) 0.0023(5) -0.0178(5) 0.0013(4)
Au0O 0.0540(6) 0.0417(5) 0.0508(6) -0.0009(5) -0.0057(5) 0.0074(4)
Au0P 0.0643(6) 0.0515(6) 0.0477(6) 0.0049(5) -0.0142(5) -0.0182(5)
Se16 0.0291(12) 0.0447(13) 0.0482(15) 0.0080(12) -0.0125(11) 0.0009(10)
Se13 0.0286(12) 0.0425(13) 0.0461(15) 0.0065(12) -0.0104(11) 0.0024(10)
Se6 0.0299(13) 0.0535(15) 0.0532(16) 0.0015(13) -0.0111(11) 0.0024(11)
S7 0.0412(16) 0.0394(15) 0.0579(18) -0.0058(12) -0.0059(11) 0.0043(11)
Se7 0.0412(16) 0.0394(15) 0.0579(18) -0.0058(12) -0.0059(11) 0.0043(11)
S1 0.0572(18) 0.0530(18) 0.0378(17) -0.0028(13) -0.0108(12) 0.0029(12)
Se1 0.0572(18) 0.0530(18) 0.0378(17) -0.0028(13) -0.0108(12) 0.0029(12)
S2 0.0527(19) 0.0496(19) 0.0481(19) 0.0033(14) -0.0205(13) -0.0091(13)
Se2 0.0527(19) 0.0496(19) 0.0481(19) 0.0033(14) -0.0205(13) -0.0091(13)
S3 0.0294(15) 0.0620(19) 0.0484(18) -0.0008(14) -0.0120(11) 0.0010(12)
Se3 0.0294(15) 0.0620(19) 0.0484(18) -0.0008(14) -0.0120(11) 0.0010(12)
S4 0.0422(16) 0.0454(17) 0.0368(16) -0.0019(12) -0.0090(11) -0.0041(11)
Se4 0.0422(16) 0.0454(17) 0.0368(16) -0.0019(12) -0.0090(11) -0.0041(11)
S5 0.0393(17) 0.0442(17) 0.0490(19) 0.0035(13) -0.0169(12) -0.0033(12)
Se5 0.0393(17) 0.0442(17) 0.0490(19) 0.0035(13) -0.0169(12) -0.0033(12)
S8 0.0425(18) 0.0449(18) 0.054(2) -0.0127(13) 0.0018(12) -0.0061(12)
Se8 0.0425(18) 0.0449(18) 0.054(2) -0.0127(13) 0.0018(12) -0.0061(12)
S9 0.0270(15) 0.0384(15) 0.0419(17) 0.0054(11) -0.0048(10) -0.0038(10)
Se9 0.0270(15) 0.0384(15) 0.0419(17) 0.0054(11) -0.0048(10) -0.0038(10)
S10 0.0564(18) 0.0397(16) 0.0435(18) -0.0038(12) 0.0004(12) 0.0069(12)
Se10 0.0564(18) 0.0397(16) 0.0435(18) -0.0038(12) 0.0004(12) 0.0069(12)
S11 0.060(2) 0.0413(18) 0.049(2) -0.0055(13) -0.0020(13) 0.0077(13)
Se11 0.060(2) 0.0413(18) 0.049(2) -0.0055(13) -0.0020(13) 0.0077(13)
S12 0.0249(15) 0.0381(16) 0.0409(17) 0.0052(12) 0.0002(10) -0.0031(10)
Se12 0.0249(15) 0.0381(16) 0.0409(17) 0.0052(12) 0.0002(10) -0.0031(10)
S14 0.0493(18) 0.0428(17) 0.055(2) 0.0015(13) -0.0083(13) -0.0030(12)
Se14 0.0493(18) 0.0428(17) 0.055(2) 0.0015(13) -0.0083(13) -0.0030(12)
S15 0.094(2) 0.0411(18) 0.050(2) 0.0097(14) -0.0334(16) -0.0256(15)
Se15 0.094(2) 0.0411(18) 0.050(2) 0.0097(14) -0.0334(16) -0.0256(15)
S17 0.0431(17) 0.0386(16) 0.0528(19) 0.0048(12) -0.0095(12) -0.0022(11)
Se17 0.0431(17) 0.0386(16) 0.0528(19) 0.0048(12) -0.0095(12) -0.0022(11)
S18 0.0333(16) 0.0384(16) 0.054(2) 0.0088(13) -0.0124(12) -0.0117(11)
Se18 0.0333(16) 0.0384(16) 0.054(2) 0.0088(13) -0.0124(12) -0.0117(11)
C49 0.032(8) 0.041(6) 0.045(7) 0.004(5) -0.006(6) 0.001(5)
C50 0.022(8) 0.043(6) 0.041(8) 0.002(5) 0.009(6) -0.001(6)
C51 0.048(10) 0.050(8) 0.058(9) 0.009(7) -0.011(8) -0.002(7)
C52 0.049(10) 0.060(8) 0.056(10) 0.006(7) -0.010(8) -0.005(7)
C53 0.070(12) 0.062(8) 0.066(10) 0.011(7) -0.030(9) -0.015(8)
C54 0.032(8) 0.049(8) 0.047(8) 0.000(6) -0.002(6) -0.003(6)
C47 0.054(8) 0.090(13) 0.106(15) -0.011(11) -0.012(8) -0.023(8)
C48 0.055(7) 0.100(12) 0.087(13) 0.001(11) -0.005(7) -0.024(7)
C43 0.047(6) 0.073(10) 0.072(11) -0.008(8) -0.006(5) -0.009(5)
C44 0.051(7) 0.077(11) 0.081(12) -0.006(9) -0.010(7) -0.004(7)
C45 0.051(8) 0.097(13) 0.103(15) 0.000(11) -0.010(8) -0.003(7)
C46 0.061(9) 0.101(14) 0.104(16) -0.009(11) -0.005(8) -0.014(8)
C37 0.063(7) 0.037(7) 0.046(9) 0.002(7) 0.000(6) -0.012(6)
C38 0.076(9) 0.053(9) 0.078(13) -0.017(10) -0.003(8) -0.003(7)
C39 0.106(11) 0.058(10) 0.078(15) -0.015(11) -0.009(9) -0.010(8)
C40 0.104(10) 0.044(9) 0.059(13) -0.004(10) -0.002(9) -0.017(8)
C41 0.094(10) 0.061(10) 0.072(14) -0.021(11) -0.014(9) -0.015(8)
C42 0.067(8) 0.055(9) 0.060(12) -0.014(9) -0.004(7) -0.010(7)
C67 0.038(8) 0.036(6) 0.047(6) 0.003(5) -0.006(6) 0.004(6)
C68 0.034(9) 0.039(7) 0.045(7) 0.003(5) 0.003(6) 0.001(6)
C69 0.046(10) 0.055(8) 0.051(8) 0.008(6) -0.006(7) -0.001(7)
C70 0.061(11) 0.059(8) 0.059(10) 0.008(7) -0.016(8) -0.005(8)
C71 0.058(11) 0.061(8) 0.056(9) 0.006(7) -0.017(8) -0.008(8)
C72 0.040(9) 0.043(8) 0.050(8) 0.002(6) -0.007(7) 0.000(7)
C65 0.073(9) 0.108(15) 0.13(2) 0.006(14) -0.007(9) -0.011(8)
C66 0.075(8) 0.098(13) 0.16(2) 0.030(15) -0.014(8) -0.014(7)
C61 0.063(6) 0.057(9) 0.071(12) -0.013(8) -0.010(6) 0.005(5)
C62 0.069(8) 0.064(10) 0.095(14) 0.003(10) -0.022(8) -0.004(7)
C63 0.075(9) 0.096(13) 0.116(18) -0.005(12) -0.030(10) -0.002(8)
C64 0.085(10) 0.108(15) 0.13(2) -0.003(13) -0.022(10) -0.011(9)
C55 0.054(6) 0.046(8) 0.044(7) 0.003(6) 0.007(5) 0.006(6)
C56 0.058(8) 0.051(9) 0.046(8) 0.008(7) 0.007(6) 0.000(7)
C57 0.077(9) 0.050(9) 0.069(10) -0.012(8) -0.020(7) 0.008(7)
C58 0.080(10) 0.077(12) 0.096(12) -0.005(10) -0.009(8) 0.018(9)
C59 0.078(9) 0.076(12) 0.096(12) -0.007(9) 0.002(8) 0.028(8)
C60 0.066(7) 0.089(14) 0.086(11) 0.023(10) 0.024(7) 0.020(7)
C19 0.045(10) 0.054(6) 0.053(7) -0.012(5) -0.010(6) 0.001(5)
C20 0.042(10) 0.052(6) 0.061(9) -0.007(6) -0.009(8) -0.004(6)
C21 0.064(12) 0.056(8) 0.071(9) -0.013(7) 0.000(9) -0.006(7)
C22 0.071(13) 0.065(9) 0.069(9) -0.014(7) 0.004(9) -0.013(8)
C23 0.094(15) 0.067(8) 0.060(9) -0.016(7) -0.002(9) -0.010(8)
C24 0.065(12) 0.063(8) 0.055(8) -0.013(6) -0.014(8) -0.004(8)
C25 0.042(6) 0.038(7) 0.047(7) 0.001(6) -0.019(5) -0.009(5)
C26 0.047(7) 0.042(8) 0.049(7) 0.002(6) -0.021(5) -0.011(6)
C27 0.058(8) 0.059(10) 0.053(9) 0.011(8) -0.018(6) -0.012(7)
C28 0.058(7) 0.043(9) 0.057(9) 0.001(8) -0.023(6) -0.011(7)
C29 0.053(8) 0.051(10) 0.062(9) 0.008(8) -0.018(6) -0.005(7)
C30 0.045(6) 0.044(9) 0.065(9) 0.004(7) -0.023(6) -0.009(6)
C31 0.038(6) 0.072(7) 0.033(9) -0.003(6) -0.003(6) -0.017(5)
C32 0.037(7) 0.098(10) 0.073(14) 0.000(9) 0.004(7) -0.017(6)
C33 0.052(9) 0.105(10) 0.075(15) -0.001(10) 0.006(8) -0.029(7)
C34 0.063(9) 0.101(10) 0.063(14) 0.004(10) 0.001(9) -0.031(7)
C35 0.063(8) 0.080(9) 0.064(14) 0.008(8) 0.002(9) -0.027(7)
C36 0.052(8) 0.074(7) 0.063(14) 0.003(7) 0.006(8) -0.014(6)
C13 0.039(6) 0.081(7) 0.043(9) -0.002(6) -0.001(6) -0.020(5)
C14 0.050(8) 0.081(7) 0.056(12) 0.004(7) -0.009(7) -0.019(6)
C15 0.060(8) 0.095(9) 0.079(14) 0.008(9) -0.010(8) -0.034(7)
C16 0.061(8) 0.119(11) 0.063(14) 0.015(10) -0.007(8) -0.028(7)
C17 0.041(8) 0.116(11) 0.036(12) 0.009(9) 0.009(7) -0.029(7)
C18 0.037(6) 0.108(10) 0.053(13) 0.014(9) 0.004(6) -0.019(6)
C7 0.042(6) 0.047(8) 0.047(6) 0.001(6) -0.020(5) -0.006(5)
C8 0.042(7) 0.066(10) 0.058(9) -0.003(8) -0.018(6) -0.005(6)
C9 0.063(9) 0.079(12) 0.067(10) 0.004(9) -0.026(7) 0.003(8)
C10 0.060(8) 0.069(11) 0.062(10) 0.001(9) -0.031(7) -0.002(7)
C11 0.062(8) 0.065(11) 0.058(9) 0.013(8) -0.028(7) -0.002(7)
C12 0.042(7) 0.052(9) 0.049(7) 0.006(6) -0.018(5) -0.002(6)
C1 0.093(11) 0.052(6) 0.045(10) -0.010(6) -0.014(7) 0.004(5)
C2 0.156(16) 0.057(8) 0.111(18) -0.025(8) 0.039(15) -0.018(8)
C3 0.24(2) 0.058(9) 0.17(3) -0.040(10) 0.06(2) -0.023(10)
C4 0.19(2) 0.077(11) 0.102(19) -0.028(10) 0.006(15) 0.004(10)
C5 0.18(2) 0.070(9) 0.103(19) -0.028(10) 0.009(15) 0.016(9)
C6 0.112(12) 0.070(8) 0.061(11) -0.014(8) -0.004(9) 0.018(7)
C103 0.048(8) 0.039(8) 0.056(6) 0.008(6) -0.022(5) 0.000(6)
C104 0.083(10) 0.100(14) 0.075(10) -0.016(10) -0.013(8) -0.043(10)
C105 0.107(13) 0.15(2) 0.088(11) -0.042(13) 0.001(9) -0.071(14)
C106 0.095(12) 0.094(15) 0.076(11) -0.014(11) -0.015(8) -0.034(11)
C107 0.075(11) 0.081(14) 0.072(9) -0.018(9) -0.006(8) -0.020(9)
C108 0.061(8) 0.053(11) 0.065(8) -0.006(7) -0.010(6) -0.013(7)
C97 0.055(6) 0.035(8) 0.048(7) -0.007(6) 0.003(5) -0.007(6)
C98 0.052(6) 0.043(9) 0.045(9) -0.006(7) 0.008(5) -0.010(6)
C99 0.062(8) 0.049(11) 0.066(10) 0.004(8) 0.015(6) -0.015(7)
C100 0.081(9) 0.053(11) 0.072(10) 0.005(8) 0.009(7) -0.012(8)
C101 0.079(9) 0.058(11) 0.057(9) 0.010(8) 0.011(7) -0.012(8)
C102 0.065(8) 0.050(10) 0.052(7) 0.004(7) 0.001(6) -0.010(7)
C91 0.022(5) 0.031(8) 0.039(7) 0.015(6) -0.009(4) -0.008(5)
C92 0.036(7) 0.092(15) 0.047(7) -0.006(8) -0.008(5) 0.003(8)
C93 0.033(7) 0.069(13) 0.057(9) 0.001(8) 0.000(6) -0.007(7)
C94 0.040(8) 0.085(15) 0.069(9) -0.008(9) -0.011(6) 0.001(8)
C95 0.031(7) 0.067(13) 0.064(9) 0.000(9) -0.015(6) 0.001(7)
C96 0.036(6) 0.067(13) 0.048(8) -0.001(8) -0.018(6) 0.004(7)
C85 0.100(7) 0.074(9) 0.072(12) 0.002(8) -0.028(6) -0.039(6)
C86 0.107(8) 0.089(11) 0.114(18) -0.004(11) -0.026(8) -0.029(7)
C87 0.117(10) 0.106(12) 0.14(2) 0.001(13) -0.025(10) -0.040(8)
C88 0.119(12) 0.108(12) 0.12(2) 0.004(14) -0.041(12) -0.046(9)
C89 0.115(12) 0.104(12) 0.22(3) 0.025(13) -0.023(13) -0.051(9)
C90 0.113(11) 0.079(9) 0.19(3) 0.025(10) -0.026(11) -0.044(7)
C79 0.060(6) 0.047(8) 0.048(8) -0.003(6) -0.004(5) -0.009(5)
C80 0.059(6) 0.049(10) 0.061(10) -0.004(8) -0.005(6) -0.011(6)
C81 0.074(8) 0.063(11) 0.081(13) -0.005(9) 0.003(7) -0.023(7)
C82 0.087(9) 0.060(11) 0.079(12) -0.007(9) 0.011(8) -0.014(8)
C83 0.086(9) 0.070(11) 0.072(11) 0.012(9) 0.012(8) -0.010(8)
C84 0.070(9) 0.062(10) 0.064(10) 0.016(8) -0.001(7) -0.001(7)
C73 0.021(5) 0.031(8) 0.031(6) 0.023(6) 0.004(4) -0.011(5)
C74 0.032(6) 0.049(11) 0.041(7) 0.016(7) -0.007(5) -0.007(6)
C75 0.029(6) 0.050(11) 0.058(8) 0.008(8) -0.008(5) -0.008(6)
C76 0.038(7) 0.059(12) 0.063(8) 0.002(8) -0.008(6) -0.005(7)
C77 0.027(6) 0.048(11) 0.048(8) 0.007(7) 0.005(5) -0.008(6)
C78 0.029(6) 0.063(12) 0.032(6) 0.017(7) 0.006(5) -0.005(6)
C120 0.23(2) 0.25(3) 0.30(4) -0.23(3) 0.09(2) -0.13(2)
C121 0.22(2) 0.25(3) 0.31(4) -0.21(3) 0.11(2) -0.144(19)
C122 0.23(2) 0.20(2) 0.25(4) -0.14(2) 0.11(2) -0.144(19)
C123 0.180(15) 0.17(2) 0.22(2) -0.10(2) 0.054(16) -0.096(15)
C124 0.114(14) 0.16(2) 0.15(3) 0.012(18) 0.002(13) -0.024(12)
C125 0.114(13) 0.119(17) 0.11(2) 0.018(15) -0.004(12) -0.026(11)
C126 0.125(14) 0.14(2) 0.15(2) -0.011(17) 0.007(13) -0.029(13)
C127 0.126(14) 0.082(15) 0.15(2) -0.028(15) 0.014(13) -0.025(12)
N1 0.156(14) 0.096(13) 0.146(15) -0.032(12) 0.023(11) -0.045(11)
C132 0.20(3) 0.15(2) 0.18(3) 0.004(19) -0.01(2) -0.05(2)
C133 0.24(3) 0.14(3) 0.26(3) -0.02(2) -0.07(2) -0.03(2)
C145 0.25(3) 0.15(2) 0.23(3) 0.01(2) -0.06(2) -0.070(19)
C139 0.19(2) 0.131(19) 0.160(16) -0.037(14) 0.000(14) -0.036(17)
C143 0.23(2) 0.26(4) 0.25(4) -0.22(3) 0.11(2) -0.13(2)
C144 0.16(2) 0.18(2) 0.32(4) 0.04(3) 0.04(2) 0.011(19)
C153 0.16(3) 0.18(3) 0.36(5) 0.00(3) 0.07(3) -0.02(3)
C148 0.24(3) 0.18(4) 0.43(7) -0.20(5) -0.08(3) -0.02(2)
C151 0.24(3) 0.13(3) 0.33(4) -0.07(3) -0.05(2) -0.066(19)
C134 0.26(5) 0.16(2) 0.23(3) -0.024(18) -0.06(3) -0.02(2)
C140 0.54(13) 0.26(8) 0.24(7) -0.06(6) 0.26(9) -0.15(8)
C137 1.2(3) 0.17(6) 0.18(6) 0.01(5) -0.14(12) 0.14(12)
C142 0.29(7) 0.020(18) 0.75(15) -0.07(4) -0.02(8) -0.02(3)

loop_
_atom_type_symbol
_atom_type_description
_atom_type_scat_dispersion_real
_atom_type_scat_dispersion_imag
_atom_type_scat_source
Au Au -8.6060 9.5200 'International Tables Vol C Tables 4.2.6.8 and 6.1.1.4'
Se Se -3.3840 0.5190 'International Tables Vol C Tables 4.2.6.8 and 6.1.1.4'
C C 0.0080 0.0030 'International Tables Vol C Tables 4.2.6.8 and 6.1.1.4'
N N 0.0140 0.0070 'International Tables Vol C Tables 4.2.6.8 and 6.1.1.4'
H H 0.0000 0.0000 'International Tables Vol C Tables 4.2.6.8 and 6.1.1.4'
S S 0.2070 0.2440 'International Tables Vol C Tables 4.2.6.8 and 6.1.1.4'

loop_
_geom_angle_atom_site_label_1
_geom_angle_atom_site_label_2
_geom_angle_atom_site_label_3
_geom_angle
Au04 Au01 Au0D 114.39(4)
Au04 Au01 Au0B 178.86(3)
Au0D Au01 Au0B 64.47(4)
Au04 Au01 Au02 65.48(4)
Au0D Au01 Au02 117.77(4)
Au0B Au01 Au02 114.92(4)
Au04 Au01 Au03 63.87(3)
Au0D Au01 Au03 116.53(4)
Au0B Au01 Au03 116.50(4)
Au02 Au01 Au03 116.46(4)
Au04 Au01 Au0A 116.05(4)
Au0D Au01 Au0A 116.94(4)
Au0B Au01 Au0A 64.83(3)
Au02 Au01 Au0A 116.07(4)
Au03 Au01 Au0A 60.60(3)
Au04 Au01 Au07 115.88(4)
Au0D Au01 Au07 60.99(4)
Au0B Au01 Au07 63.70(4)
Au02 Au01 Au07 178.36(3)
Au03 Au01 Au07 65.17(4)
Au0A Au01 Au07 64.38(3)
Au04 Au01 Au05 65.54(4)
Au0D Au01 Au05 179.08(3)
Au0B Au01 Au05 115.59(4)
Au02 Au01 Au05 61.33(4)
Au03 Au01 Au05 64.32(3)
Au0A Au01 Au05 63.70(3)
Au07 Au01 Au05 119.91(4)
Au04 Au01 Au09 119.72(4)
Au0D Au01 Au09 117.38(4)
Au0B Au01 Au09 61.23(4)
Au02 Au01 Au09 64.49(4)
Au03 Au01 Au09 113.97(4)
Au0A Au01 Au09 62.68(3)
Au07 Au01 Au09 114.90(4)
Au05 Au01 Au09 62.20(4)
Au04 Au01 Au06 116.17(4)
Au0D Au01 Au06 63.50(3)
Au0B Au01 Au06 63.46(3)
Au02 Au01 Au06 63.55(4)
Au03 Au01 Au06 179.95(4)
Au0A Au01 Au06 119.35(4)
Au07 Au01 Au06 114.82(4)
Au05 Au01 Au06 115.66(4)
Au09 Au01 Au06 65.98(4)
Au04 Au01 Au0C 62.83(3)
Au0D Au01 Au0C 65.16(4)
Au0B Au01 Au0C 116.31(4)
Au02 Au01 Au0C 61.78(3)
Au03 Au01 Au0C 119.47(4)
Au0A Au01 Au0C 177.78(3)
Au07 Au01 Au0C 117.78(4)
Au05 Au01 Au0C 114.19(4)
Au09 Au01 Au0C 115.94(4)
Au06 Au01 Au0C 60.58(3)
Au04 Au01 Au08 61.46(3)
Au0D Au01 Au08 64.24(4)
Au0B Au01 Au08 117.64(4)
Au02 Au01 Au08 118.97(4)
Au03 Au01 Au08 62.20(4)
Au0A Au01 Au08 112.80(4)
Au07 Au01 Au08 61.73(4)
Au05 Au01 Au08 116.25(4)
Au09 Au01 Au08 175.48(3)
Au06 Au01 Au08 117.85(4)
Au0C Au01 Au08 68.57(3)
Se3 Au02 Au01 154.11(7)
S3 Au02 Au01 154.11(7)
Se3 Au02 Au05 143.77(7)
S3 Au02 Au05 143.77(7)
Au01 Au02 Au05 59.55(3)
Se3 Au02 Au0C 104.14(7)
S3 Au02 Au0C 104.14(7)
Au01 Au02 Au0C 59.58(4)
Au05 Au02 Au0C 110.82(4)
Se3 Au02 Au06 96.22(7)
S3 Au02 Au06 96.22(7)
Au01 Au02 Au06 58.47(4)
Au05 Au02 Au06 109.87(4)
Au0C Au02 Au06 58.25(3)
Se3 Au02 Au0J 82.03(7)
S3 Au02 Au0J 82.03(7)
Au01 Au02 Au0J 112.99(4)
Au05 Au02 Au0J 64.04(3)
Au0C Au02 Au0J 172.31(4)
Au06 Au02 Au0J 117.05(4)
Se3 Au02 Au09 117.59(7)
S3 Au02 Au09 117.59(7)
Au01 Au02 Au09 57.99(3)
Au05 Au02 Au09 59.44(3)
Au0C Au02 Au09 108.72(4)
Au06 Au02 Au09 61.98(4)
Au0J Au02 Au09 63.92(3)
Se3 Au02 Au04 135.31(8)
S3 Au02 Au04 135.31(8)
Au01 Au02 Au04 56.89(4)
Au05 Au02 Au04 61.89(3)
Au0C Au02 Au04 59.26(3)
Au06 Au02 Au04 105.25(4)
Au0J Au02 Au04 119.45(4)
Au09 Au02 Au04 107.10(4)
Se3 Au02 Au0I 94.88(7)
S3 Au02 Au0I 94.88(7)
Au01 Au02 Au0I 109.50(4)
Au05 Au02 Au0I 64.12(3)
Au0C Au02 Au0I 111.12(4)
Au06 Au02 Au0I 166.33(4)
Au0J Au02 Au0I 72.42(4)
Au09 Au02 Au0I 119.01(4)
Au04 Au02 Au0I 61.11(4)
Se3 Au02 Au0L 47.11(6)
S3 Au02 Au0L 47.11(6)
Au01 Au02 Au0L 108.91(4)
Au05 Au02 Au0L 168.37(4)
Au0C Au02 Au0L 60.39(3)
Au06 Au02 Au0L 59.53(3)
Au0J Au02 Au0L 123.77(4)
Au09 Au02 Au0L 114.41(4)
Au04 Au02 Au0L 114.33(4)
Au0I Au02 Au0L 124.97(4)
Se13 Au03 Au01 156.91(6)
Se13 Au03 Au0A 142.39(7)
Au01 Au03 Au0A 59.85(3)
Se13 Au03 Au08 104.54(6)
Au01 Au03 Au08 59.44(3)
Au0A Au03 Au08 109.89(4)
Se13 Au03 Au04 100.43(7)
Au01 Au03 Au04 57.64(4)
Au0A Au03 Au04 110.07(4)
Au08 Au03 Au04 58.56(4)
Se13 Au03 Au05 120.66(7)
Au01 Au03 Au05 57.99(3)
Au0A Au03 Au05 61.23(4)
Au08 Au03 Au05 108.71(4)
Au04 Au03 Au05 61.23(3)
Se13 Au03 Au07 131.15(6)
Au01 Au03 Au07 57.56(3)
Au0A Au03 Au07 61.43(4)
Au08 Au03 Au07 58.38(3)
Au04 Au03 Au07 104.86(4)
Au05 Au03 Au07 108.12(4)
Se13 Au03 Au0H 82.37(6)
Au01 Au03 Au0H 112.28(4)
Au0A Au03 Au0H 65.15(4)
Au08 Au03 Au0H 171.18(4)
Au04 Au03 Au0H 115.28(4)
Au05 Au03 Au0H 62.64(4)
Au07 Au03 Au0H 121.10(4)
Se13 Au03 Au0G 89.41(7)
Au01 Au03 Au0G 111.60(4)
Au0A Au03 Au0G 63.89(4)
Au08 Au03 Au0G 112.51(4)
Au04 Au03 Au0G 168.02(4)
Au05 Au03 Au0G 119.31(4)
Au07 Au03 Au0G 63.25(4)
Au0H Au03 Au0G 72.54(4)
Se13 Au03 Au0F 48.66(6)
Au01 Au03 Au0F 109.13(4)
Au0A Au03 Au0F 168.93(4)
Au08 Au03 Au0F 60.47(4)
Au04 Au03 Au0F 60.97(4)
Au05 Au03 Au0F 115.00(4)
Au07 Au03 Au0F 112.96(4)
Au0H Au03 Au0F 123.58(4)
Au0G Au03 Au0F 123.51(4)
Se9 Au04 Au01 159.97(6)
S9 Au04 Au01 159.97(6)
Se9 Au04 Au08 139.25(6)
S9 Au04 Au08 139.25(6)
Au01 Au04 Au08 60.26(4)
Se9 Au04 Au0C 118.36(6)
S9 Au04 Au0C 118.36(6)
Au01 Au04 Au0C 59.43(3)
Au08 Au04 Au0C 66.85(4)
Se9 Au04 Au03 129.68(6)
S9 Au04 Au03 129.68(6)
Au01 Au04 Au03 58.50(4)
Au08 Au04 Au03 60.03(3)
Au0C Au04 Au03 111.79(5)
Se9 Au04 Au02 103.36(6)
S9 Au04 Au02 103.36(6)
Au01 Au04 Au02 57.63(3)
Au08 Au04 Au02 111.15(5)
Au0C Au04 Au02 58.21(4)
Au03 Au04 Au02 105.91(4)
Se9 Au04 Au05 107.92(6)
S9 Au04 Au05 107.92(6)
Au01 Au04 Au05 57.80(3)
Au08 Au04 Au05 108.89(4)
Au0C Au04 Au05 105.53(4)
Au03 Au04 Au05 60.00(3)
Au02 Au04 Au05 56.56(3)
Se9 Au04 Au0F 86.41(6)
S9 Au04 Au0F 86.41(6)
Au01 Au04 Au0F 112.07(4)
Au08 Au04 Au0F 61.88(4)
Au0C Au04 Au0F 121.32(4)
Au03 Au04 Au0F 63.64(3)
Au02 Au04 Au0F 169.15(4)
Au05 Au04 Au0F 116.26(4)
Se9 Au04 Au0I 49.16(6)
S9 Au04 Au0I 49.16(6)
Au01 Au04 Au0I 111.51(4)
Au08 Au04 Au0I 171.52(4)
Au0C Au04 Au0I 111.62(4)
Au03 Au04 Au0I 114.78(4)
Au02 Au04 Au0I 62.74(4)
Au05 Au04 Au0I 63.06(4)
Au0F Au04 Au0I 123.14(4)
Se9 Au04 Au0P 87.59(6)
S9 Au04 Au0P 87.59(6)
Au01 Au04 Au0P 105.22(4)
Au08 Au04 Au0P 59.44(4)
Au0C Au04 Au0P 59.07(3)
Au03 Au04 Au0P 115.94(4)
Au02 Au04 Au0P 113.36(4)
Au05 Au04 Au0P 162.71(4)
Au0F Au04 Au0P 71.21(4)
Au0I Au04 Au0P 127.63(4)
Se4 Au05 Au01 154.57(6)
S4 Au05 Au01 154.57(6)
Se4 Au05 Au02 140.17(7)
S4 Au05 Au02 140.17(7)
Au01 Au05 Au02 59.12(3)
Se4 Au05 Au09 138.32(7)
S4 Au05 Au09 138.32(7)
Au01 Au05 Au09 58.93(3)
Au02 Au05 Au09 62.56(4)
Se4 Au05 Au0A 110.00(7)
S4 Au05 Au0A 110.00(7)
Au01 Au05 Au0A 58.14(3)
Au02 Au05 Au0A 109.47(4)
Au09 Au05 Au0A 59.74(4)
Se4 Au05 Au03 96.88(7)
S4 Au05 Au03 96.88(7)
Au01 Au05 Au03 57.69(4)
Au02 Au05 Au03 108.96(4)
Au09 Au05 Au03 106.05(4)
Au0A Au05 Au03 56.79(3)
Se4 Au05 Au04 112.45(7)
S4 Au05 Au04 112.45(7)
Au01 Au05 Au04 56.66(4)
Au02 Au05 Au04 61.55(3)
Au09 Au05 Au04 109.18(4)
Au0A Au05 Au04 104.56(4)
Au03 Au05 Au04 58.77(3)
Se4 Au05 Au0J 96.09(7)
S4 Au05 Au0J 96.09(7)
Au01 Au05 Au0J 109.34(4)
Au02 Au05 Au0J 60.04(3)
Au09 Au05 Au0J 63.54(4)
Au0A Au05 Au0J 118.14(4)
Au03 Au05 Au0J 167.03(4)
Au04 Au05 Au0J 115.63(4)
Se4 Au05 Au0H 49.76(6)
S4 Au05 Au0H 49.76(6)
Au01 Au05 Au0H 109.28(4)
Au02 Au05 Au0H 168.00(4)
Au09 Au05 Au0H 115.58(4)
Au0A Au05 Au0H 62.45(3)
Au03 Au05 Au0H 59.46(3)
Au04 Au05 Au0H 110.48(4)
Au0J Au05 Au0H 130.93(4)
Se4 Au05 Au0I 79.22(7)
S4 Au05 Au0I 79.22(7)
Au01 Au05 Au0I 108.63(4)
Au02 Au05 Au0I 63.41(3)
Au09 Au05 Au0I 121.19(4)
Au0A Au05 Au0I 165.25(4)
Au03 Au05 Au0I 111.78(4)
Au04 Au05 Au0I 60.78(4)
Au0J Au05 Au0I 70.75(3)
Au0H Au05 Au0I 122.07(4)
Se16 Au06 Au01 157.51(7)
Se16 Au06 Au0C 141.21(7)
Au01 Au06 Au0C 59.93(4)
Se16 Au06 Au0D 118.80(7)
Au01 Au06 Au0D 57.71(3)
Au0C Au06 Au0D 62.85(4)
Se16 Au06 Au0B 100.15(7)
Au01 Au06 Au0B 57.98(3)
Au0C Au06 Au0B 110.99(4)
Au0D Au06 Au0B 60.62(3)
Se16 Au06 Au02 132.90(6)
Au01 Au06 Au02 57.98(3)
Au0C Au06 Au02 59.69(4)
Au0D Au06 Au02 108.14(4)
Au0B Au06 Au02 106.00(4)
Se16 Au06 Au09 108.28(6)
Au01 Au06 Au09 57.00(3)
Au0C Au06 Au09 107.97(4)
Au0D Au06 Au09 105.40(4)
Au0B Au06 Au09 56.68(3)
Au02 Au06 Au09 59.63(3)
Se16 Au06 Au0L 88.06(7)
Au01 Au06 Au0L 113.48(4)
Au0C Au06 Au0L 63.06(4)
Au0D Au06 Au0L 118.34(4)
Au0B Au06 Au0L 171.08(4)
Au02 Au06 Au0L 65.46(4)
Au09 Au06 Au0L 117.51(4)
Se16 Au06 Au0N 80.84(6)
Au01 Au06 Au0N 111.48(4)
Au0C Au06 Au0N 65.92(4)
Au0D Au06 Au0N 62.03(4)
Au0B Au06 Au0N 113.92(4)
Au02 Au06 Au0N 120.76(4)
Au09 Au06 Au0N 167.33(3)
Au0L Au06 Au0N 70.60(4)
Se16 Au06 Au0E 49.50(6)
Au01 Au06 Au0E 109.53(4)
Au0C Au06 Au0E 169.29(4)
Au0D Au06 Au0E 114.35(4)
Au0B Au06 Au0E 60.91(4)
Au02 Au06 Au0E 114.16(4)
Au09 Au06 Au0E 62.08(3)
Au0L Au06 Au0E 123.98(4)
Au0N Au06 Au0E 122.92(4)
Se6 Au07 Au01 156.03(7)
Se6 Au07 Au0D 143.52(7)
Au01 Au07 Au0D 58.99(3)
Se6 Au07 Au08 117.07(7)
Au01 Au07 Au08 59.52(3)
Au0D Au07 Au08 62.75(4)
Se6 Au07 Au0B 132.22(7)
Au01 Au07 Au0B 57.91(4)
Au0D Au07 Au0B 61.72(4)
Au08 Au07 Au0B 110.71(4)
Se6 Au07 Au0A 105.32(7)
Au01 Au07 Au0A 57.80(3)
Au0D Au07 Au0A 109.58(4)
Au08 Au07 Au0A 105.89(4)
Au0B Au07 Au0A 60.63(3)
Se6 Au07 Au03 99.75(7)
Au01 Au07 Au03 57.27(4)
Au0D Au07 Au03 108.19(4)
Au08 Au07 Au03 58.88(4)
Au0B Au07 Au03 105.46(4)
Au0A Au07 Au03 56.14(3)
Se6 Au07 Au0K 90.03(7)
Au01 Au07 Au0K 111.80(4)
Au0D Au07 Au0K 66.70(4)
Au08 Au07 Au0K 123.52(4)
Au0B Au07 Au0K 61.76(4)
Au0A Au07 Au0K 113.43(4)
Au03 Au07 Au0K 167.22(4)
Se6 Au07 Au0O 86.85(7)
Au01 Au07 Au0O 108.99(4)
Au0D Au07 Au0O 59.75(3)
Au08 Au07 Au0O 62.97(4)
Au0B Au07 Au0O 114.91(4)
Au0A Au07 Au0O 166.75(4)
Au03 Au07 Au0O 117.42(4)
Au0K Au07 Au0O 71.01(4)
Se6 Au07 Au0G 48.38(6)
Au01 Au07 Au0G 108.58(4)
Au0D Au07 Au0G 167.36(4)
Au08 Au07 Au0G 110.14(4)
Au0B Au07 Au0G 115.09(4)
Au0A Au07 Au0G 60.99(3)
Au03 Au07 Au0G 59.97(3)
Au0K Au07 Au0G 123.79(4)
Au0O Au07 Au0G 128.05(4)
Se10 Au08 Au01 154.42(7)
S10 Au08 Au01 154.42(7)
Se10 Au08 Au04 141.14(7)
S10 Au08 Au04 141.14(7)
Au01 Au08 Au04 58.28(4)
Se10 Au08 Au07 108.20(7)
S10 Au08 Au07 108.20(7)
Au01 Au08 Au07 58.75(3)
Au04 Au08 Au07 110.50(4)
Se10 Au08 Au03 139.09(7)
S10 Au08 Au03 139.09(7)
Au01 Au08 Au03 58.37(3)
Au04 Au08 Au03 61.41(3)
Au07 Au08 Au03 62.74(4)
Se10 Au08 Au0D 97.46(7)
S10 Au08 Au0D 97.46(7)
Au01 Au08 Au0D 57.03(3)
Au04 Au08 Au0D 105.87(4)
Au07 Au08 Au0D 57.67(4)
Au03 Au08 Au0D 107.27(4)
Se10 Au08 Au0P 77.55(7)
S10 Au08 Au0P 77.55(7)
Au01 Au08 Au0P 109.10(4)
Au04 Au08 Au0P 66.50(4)
Au07 Au08 Au0P 162.68(4)
Au03 Au08 Au0P 123.74(4)
Au0D Au08 Au0P 105.87(4)
Se10 Au08 Au0F 93.93(7)
S10 Au08 Au0F 93.93(7)
Au01 Au08 Au0F 111.63(4)
Au04 Au08 Au0F 63.31(4)
Au07 Au08 Au0F 120.42(4)
Au03 Au08 Au0F 64.59(3)
Au0D Au08 Au0F 168.40(4)
Au0P Au08 Au0F 74.45(4)
Se10 Au08 Au0C 115.11(7)
S10 Au08 Au0C 115.11(7)
Au01 Au08 Au0C 55.61(3)
Au04 Au08 Au0C 57.38(3)
Au07 Au08 Au0C 104.89(4)
Au03 Au08 Au0C 105.60(4)
Au0D Au08 Au0C 58.45(4)
Au0P Au08 Au0C 58.57(3)
Au0F Au08 Au0C 114.34(4)
Se10 Au08 Au0O 48.67(7)
S10 Au08 Au0O 48.67(7)
Au01 Au08 Au0O 108.63(5)
Au04 Au08 Au0O 164.36(4)
Au07 Au08 Au0O 63.26(4)
Au03 Au08 Au0O 121.20(4)
Au0D Au08 Au0O 58.51(4)
Au0P Au08 Au0O 114.76(4)
Au0F Au08 Au0O 132.31(4)
Au0C Au08 Au0O 109.00(4)
Se7 Au09 Au01 153.28(7)
S7 Au09 Au01 153.28(7)
Se7 Au09 Au0B 141.45(7)
S7 Au09 Au0B 141.45(7)
Au01 Au09 Au0B 59.09(4)
Se7 Au09 Au05 107.51(7)
S7 Au09 Au05 107.51(7)
Au01 Au09 Au05 58.87(3)
Au0B Au09 Au05 110.86(4)
Se7 Au09 Au0A 138.76(7)
S7 Au09 Au0A 138.76(7)
Au01 Au09 Au0A 58.61(3)
Au0B Au09 Au0A 62.62(3)
Au05 Au09 Au0A 61.17(4)
Se7 Au09 Au02 95.82(6)
S7 Au09 Au02 95.82(6)
Au01 Au09 Au02 57.52(3)
Au0B Au09 Au02 107.41(4)
Au05 Au09 Au02 58.00(3)
Au0A Au09 Au02 107.00(4)
Se7 Au09 Au06 112.93(7)
S7 Au09 Au06 112.93(7)
Au01 Au09 Au06 57.02(3)
Au0B Au09 Au06 59.66(3)
Au05 Au09 Au06 105.78(4)
Au0A Au09 Au06 108.28(4)
Au02 Au09 Au06 58.38(3)
Se7 Au09 Au0M 97.24(6)
S7 Au09 Au0M 97.24(6)
Au01 Au09 Au0M 109.39(4)
Au0B Au09 Au0M 62.16(4)
Au05 Au09 Au0M 116.44(4)
Au0A Au09 Au0M 61.82(3)
Au02 Au09 Au0M 166.90(4)
Au06 Au09 Au0M 116.64(4)
Se7 Au09 Au0J 49.22(6)
S7 Au09 Au0J 49.22(6)
Au01 Au09 Au0J 107.54(5)
Au0B Au09 Au0J 165.32(4)
Au05 Au09 Au0J 61.32(4)
Au0A Au09 Au0J 117.41(4)
Au02 Au09 Au0J 58.02(3)
Au06 Au09 Au0J 108.95(4)
Au0M Au09 Au0J 131.91(4)
Se7 Au09 Au0E 82.04(7)
S7 Au09 Au0E 82.04(7)
Au01 Au09 Au0E 107.99(4)
Au0B Au09 Au0E 61.12(4)
Au05 Au09 Au0E 165.79(4)
Au0A Au09 Au0E 118.50(4)
Au02 Au09 Au0E 111.49(4)
Au06 Au09 Au0E 60.24(3)
Au0M Au09 Au0E 71.52(4)
Au0J Au09 Au0E 123.38(4)
Se18 Au0A Au01 154.72(7)
S18 Au0A Au01 154.72(7)
Se18 Au0A Au03 139.82(7)
S18 Au0A Au03 139.82(7)
Au01 Au0A Au03 59.55(3)
Se18 Au0A Au09 109.87(6)
S18 Au0A Au09 109.87(6)
Au01 Au0A Au09 58.71(3)
Au03 Au0A Au09 109.74(4)
Se18 Au0A Au05 138.97(7)
S18 Au0A Au05 138.97(7)
Au01 Au0A Au05 58.16(3)
Au03 Au0A Au05 61.98(4)
Au09 Au0A Au05 59.09(3)
Se18 Au0A Au07 111.53(7)
S18 Au0A Au07 111.53(7)
Au01 Au0A Au07 57.81(3)
Au03 Au0A Au07 62.43(3)
Au09 Au0A Au07 106.41(4)
Au05 Au0A Au07 109.45(4)
Se18 Au0A Au0B 97.37(7)
S18 Au0A Au0B 97.37(7)
Au01 Au0A Au0B 57.36(3)
Au03 Au0A Au0B 109.24(4)
Au09 Au0A Au0B 57.58(4)
Au05 Au0A Au0B 105.22(4)
Au07 Au0A Au0B 59.10(3)
Se18 Au0A Au0M 49.98(6)
S18 Au0A Au0M 49.98(6)
Au01 Au0A Au0M 109.58(4)
Au03 Au0A Au0M 169.04(4)
Au09 Au0A Au0M 61.96(4)
Au05 Au0A Au0M 114.74(4)
Au07 Au0A Au0M 111.62(4)
Au0B Au0A Au0M 60.67(4)
Se18 Au0A Au0G 79.03(6)
S18 Au0A Au0G 79.03(6)
Au01 Au0A Au0G 110.35(4)
Au03 Au0A Au0G 62.62(4)
Au09 Au0A Au0G 168.78(4)
Au05 Au0A Au0G 118.85(4)
Au07 Au0A Au0G 63.13(3)
Au0B Au0A Au0G 115.62(4)
Au0M Au0A Au0G 124.32(4)
Se18 Au0A Au0H 96.83(7)
S18 Au0A Au0H 96.83(7)
Au01 Au0A Au0H 108.40(4)
Au03 Au0A Au0H 60.57(4)
Au09 Au0A Au0H 114.02(4)
Au05 Au0A Au0H 61.34(4)
Au07 Au0A Au0H 117.88(4)
Au0B Au0A Au0H 165.44(4)
Au0M Au0A Au0H 128.34(4)
Au0G Au0A Au0H 70.41(4)
Se12 Au0B Au01 161.30(6)
S12 Au0B Au01 161.30(6)
Se12 Au0B Au09 137.81(6)
S12 Au0B Au09 137.81(6)
Au01 Au0B Au09 59.68(3)
Se12 Au0B Au06 129.86(7)
S12 Au0B Au06 129.86(7)
Au01 Au0B Au06 58.56(3)
Au09 Au0B Au06 63.66(3)
Se12 Au0B Au07 103.69(6)
S12 Au0B Au07 103.69(6)
Au01 Au0B Au07 58.39(3)
Au09 Au0B Au07 109.19(4)
Au06 Au0B Au07 106.63(4)
Se12 Au0B Au0D 109.74(6)
S12 Au0B Au0D 109.74(6)
Au01 Au0B Au0D 57.52(3)
Au09 Au0B Au0D 110.06(4)
Au06 Au0B Au0D 59.58(4)
Au07 Au0B Au0D 57.14(3)
Se12 Au0B Au0A 120.43(7)
S12 Au0B Au0A 120.43(7)
Au01 Au0B Au0A 57.81(3)
Au09 Au0B Au0A 59.80(3)
Au06 Au0B Au0A 109.18(4)
Au07 Au0B Au0A 60.27(4)
Au0D Au0B Au0A 105.68(4)
Se12 Au0B Au0M 80.41(6)
S12 Au0B Au0M 80.41(6)
Au01 Au0B Au0M 110.43(4)
Au09 Au0B Au0M 62.88(4)
Au06 Au0B Au0M 120.86(4)
Au07 Au0B Au0M 113.08(4)
Au0D Au0B Au0M 166.76(4)
Au0A Au0B Au0M 61.21(3)
Se12 Au0B Au0E 85.90(6)
S12 Au0B Au0E 85.90(6)
Au01 Au0B Au0E 111.49(4)
Au09 Au0B Au0E 64.97(4)
Au06 Au0B Au0E 62.68(3)
Au07 Au0B Au0E 169.08(4)
Au0D Au0B Au0E 114.99(4)
Au0A Au0B Au0E 119.44(4)
Au0M Au0B Au0E 73.26(3)
Se12 Au0B Au0K 49.44(6)
S12 Au0B Au0K 49.44(6)
Au01 Au0B Au0K 112.52(4)
Au09 Au0B Au0K 171.28(4)
Au06 Au0B Au0K 116.76(4)
Au07 Au0B Au0K 62.12(4)
Au0D Au0B Au0K 65.30(4)
Au0A Au0B Au0K 113.42(4)
Au0M Au0B Au0K 119.98(4)
Au0E Au0B Au0K 123.45(4)
Se15 Au0C Au01 157.84(8)
S15 Au0C Au01 157.84(8)
Se15 Au0C Au06 137.48(7)
S15 Au0C Au06 137.48(7)
Au01 Au0C Au06 59.49(3)
Se15 Au0C Au02 137.05(9)
S15 Au0C Au02 137.05(9)
Au01 Au0C Au02 58.64(3)
Au06 Au0C Au02 62.06(4)
Se15 Au0C Au04 111.27(7)
S15 Au0C Au04 111.27(7)
Au01 Au0C Au04 57.74(3)
Au06 Au0C Au04 110.77(4)
Au02 Au0C Au04 62.53(4)
Se15 Au0C Au0D 114.56(9)
S15 Au0C Au0D 114.56(9)
Au01 Au0C Au0D 56.70(3)
Au06 Au0C Au0D 60.18(4)
Au02 Au0C Au0D 107.91(4)
Au04 Au0C Au0D 103.67(4)
Se15 Au0C Au0P 50.74(7)
S15 Au0C Au0P 50.74(7)
Au01 Au0C Au0P 109.18(4)
Au06 Au0C Au0P 164.28(4)
Au02 Au0C Au0P 123.49(4)
Au04 Au0C Au0P 65.81(4)
Au0D Au0C Au0P 104.93(5)
Se15 Au0C Au0L 89.40(7)
S15 Au0C Au0L 89.40(7)
Au01 Au0C Au0L 112.76(4)
Au06 Au0C Au0L 62.62(4)
Au02 Au0C Au0L 66.07(4)
Au04 Au0C Au0L 122.29(4)
Au0D Au0C Au0L 115.66(4)
Au0P Au0C Au0L 132.77(4)
Se15 Au0C Au08 102.03(8)
S15 Au0C Au08 102.03(8)
Au01 Au0C Au08 55.83(3)
Au06 Au0C Au08 106.46(4)
Au02 Au0C Au08 105.88(4)
Au04 Au0C Au08 55.77(4)
Au0D Au0C Au08 57.42(3)
Au0P Au0C Au08 58.44(4)
Au0L Au0C Au08 168.32(4)
Se15 Au0C Au0N 79.65(8)
S15 Au0C Au0N 79.65(8)
Au01 Au0C Au0N 107.44(4)
Au06 Au0C Au0N 61.12(4)
Au02 Au0C Au0N 118.54(4)
Au04 Au0C Au0N 163.29(4)
Au0D Au0C Au0N 59.69(4)
Au0P Au0C Au0N 117.58(4)
Au0L Au0C Au0N 68.72(4)
Au08 Au0C Au0N 110.65(4)
Se1 Au0D Au01 160.49(7)
S1 Au0D Au01 160.49(7)
Se1 Au0D Au07 137.59(7)
S1 Au0D Au07 137.59(7)
Au01 Au0D Au07 60.02(3)
Se1 Au0D Au06 102.13(7)
S1 Au0D Au06 102.13(7)
Au01 Au0D Au06 58.79(4)
Au07 Au0D Au06 110.08(4)
Se1 Au0D Au0B 118.27(7)
S1 Au0D Au0B 118.27(7)
Au01 Au0D Au0B 58.01(4)
Au07 Au0D Au0B 61.15(4)
Au06 Au0D Au0B 59.80(3)
Se1 Au0D Au08 132.85(7)
S1 Au0D Au08 132.85(7)
Au01 Au0D Au08 58.73(3)
Au07 Au0D Au08 59.57(4)
Au06 Au0D Au08 109.32(4)
Au0B Au0D Au08 107.81(4)
Se1 Au0D Au0C 109.53(7)
S1 Au0D Au0C 109.53(7)
Au01 Au0D Au0C 58.14(4)
Au07 Au0D Au0C 110.94(4)
Au06 Au0D Au0C 56.96(3)
Au0B Au0D Au0C 105.64(4)
Au08 Au0D Au0C 64.13(4)
Se1 Au0D Au0O 83.74(7)
S1 Au0D Au0O 83.74(7)
Au01 Au0D Au0O 115.11(4)
Au07 Au0D Au0O 66.18(4)
Au06 Au0D Au0O 173.47(4)
Au0B Au0D Au0O 120.01(4)
Au08 Au0D Au0O 64.25(4)
Au0C Au0D Au0O 118.58(4)
Se1 Au0D Au0N 49.65(7)
S1 Au0D Au0N 49.65(7)
Au01 Au0D Au0N 112.15(4)
Au07 Au0D Au0N 171.67(4)
Au06 Au0D Au0N 61.75(3)
Au0B Au0D Au0N 112.98(4)
Au08 Au0D Au0N 120.08(4)
Au0C Au0D Au0N 63.87(3)
Au0O Au0D Au0N 121.76(4)
Se1 Au0D Au0K 81.69(7)
S1 Au0D Au0K 81.69(7)
Au01 Au0D Au0K 108.29(4)
Au07 Au0D Au0K 61.19(3)
Au06 Au0D Au0K 112.17(4)
Au0B Au0D Au0K 59.76(4)
Au08 Au0D Au0K 115.75(4)
Au0C Au0D Au0K 165.18(4)
Au0O Au0D Au0K 71.21(3)
Au0N Au0D Au0K 122.18(4)
Se17 Au0E Se16 168.56(8)
S17 Au0E Se16 168.56(8)
Se17 Au0E Au0B 93.27(6)
S17 Au0E Au0B 93.27(6)
Se16 Au0E Au0B 98.17(6)
Se17 Au0E Au06 137.21(7)
S17 Au0E Au06 137.21(7)
Se16 Au0E Au06 51.78(6)
Au0B Au0E Au06 56.40(3)
Se17 Au0E Au09 80.44(7)
S17 Au0E Au09 80.44(7)
Se16 Au0E Au09 106.24(7)
Au0B Au0E Au09 53.91(4)
Au06 Au0E Au09 57.68(4)
Se14 Au0F Se13 169.69(8)
S14 Au0F Se13 169.69(8)
Se14 Au0F Au08 83.77(7)
S14 Au0F Au08 83.77(7)
Se13 Au0F Au08 101.08(7)
Se14 Au0F Au04 93.11(7)
S14 Au0F Au04 93.11(7)
Se13 Au0F Au04 97.12(6)
Au08 Au0F Au04 54.81(4)
Se14 Au0F Au03 137.07(8)
S14 Au0F Au03 137.07(8)
Se13 Au0F Au03 50.51(6)
Au08 Au0F Au03 54.94(3)
Au04 Au0F Au03 55.39(3)
Se5 Au0G Se6 168.35(9)
S5 Au0G Se6 168.35(9)
Se5 Au0G Au03 93.19(7)
S5 Au0G Au03 93.19(7)
Se6 Au0G Au03 98.27(7)
Se5 Au0G Au0A 83.18(7)
S5 Au0G Au0A 83.18(7)
Se6 Au0G Au0A 101.96(7)
Au03 Au0G Au0A 53.49(3)
Se5 Au0G Au07 138.05(6)
S5 Au0G Au07 138.05(6)
Se6 Au0G Au07 49.95(6)
Au03 Au0G Au07 56.78(3)
Au0A Au0G Au07 55.88(3)
Se5 Au0H Se4 166.73(9)
S5 Au0H S4 166.73(9)
Se5 Au0H Au03 95.44(7)
S5 Au0H Au03 95.44(7)
Se4 Au0H Au03 97.62(7)
S4 Au0H Au03 97.62(7)
Se5 Au0H Au05 138.93(7)
S5 Au0H Au05 138.93(7)
Se4 Au0H Au05 52.37(6)
S4 Au0H Au05 52.37(6)
Au03 Au0H Au05 57.90(3)
Se5 Au0H Au0A 83.13(8)
S5 Au0H Au0A 83.13(8)
Se4 Au0H Au0A 106.46(7)
S4 Au0H Au0A 106.46(7)
Au03 Au0H Au0A 54.27(3)
Au05 Au0H Au0A 56.20(3)
Se8 Au0I Se9 171.17(9)
S8 Au0I S9 171.17(9)
Se8 Au0I Au04 137.44(8)
S8 Au0I Au04 137.44(8)
Se9 Au0I Au04 50.84(6)
S9 Au0I Au04 50.84(6)
Se8 Au0I Au02 89.64(8)
S8 Au0I Au02 89.64(8)
Se9 Au0I Au02 99.00(7)
S9 Au0I Au02 99.00(7)
Au04 Au0I Au02 56.15(3)
Se8 Au0I Au05 83.69(7)
S8 Au0I Au05 83.69(7)
Se9 Au0I Au05 103.00(6)
S9 Au0I Au05 103.00(6)
Au04 Au0I Au05 56.15(3)
Au02 Au0I Au05 52.47(3)
Se8 Au0J Se7 166.31(8)
S8 Au0J S7 166.31(8)
Se8 Au0J Au02 95.48(7)
S8 Au0J Au02 95.48(7)
Se7 Au0J Au02 97.63(6)
S7 Au0J Au02 97.63(6)
Se8 Au0J Au05 86.91(7)
S8 Au0J Au05 86.91(7)
Se7 Au0J Au05 103.74(6)
S7 Au0J Au05 103.74(6)
Au02 Au0J Au05 55.92(3)
Se8 Au0J Au09 141.09(7)
S8 Au0J Au09 141.09(7)
Se7 Au0J Au09 51.47(6)
S7 Au0J Au09 51.47(6)
Au02 Au0J Au09 58.06(4)
Au05 Au0J Au09 55.15(3)
Se11 Au0K Se12 166.61(10)
S11 Au0K S12 166.61(10)
Se11 Au0K Au0B 137.88(8)
S11 Au0K Au0B 137.88(8)
Se12 Au0K Au0B 51.98(6)
S12 Au0K Au0B 51.98(6)
Se11 Au0K Au07 92.69(8)
S11 Au0K Au07 92.69(8)
Se12 Au0K Au07 100.56(7)
S12 Au0K Au07 100.56(7)
Au0B Au0K Au07 56.12(3)
Se11 Au0K Au0D 84.10(8)
S11 Au0K Au0D 84.10(8)
Se12 Au0K Au0D 102.44(6)
S12 Au0K Au0D 102.44(6)
Au0B Au0K Au0D 54.94(3)
Au07 Au0K Au0D 52.11(3)
Se3 Au0L Se2 169.51(9)
S3 Au0L S2 169.51(9)
Se3 Au0L Au06 94.30(7)
S3 Au0L Au06 94.30(7)
Se2 Au0L Au06 96.19(8)
S2 Au0L Au06 96.19(8)
Se3 Au0L Au0C 99.88(7)
S3 Au0L Au0C 99.88(7)
Se2 Au0L Au0C 86.45(7)
S2 Au0L Au0C 86.45(7)
Au06 Au0L Au0C 54.33(3)
Se3 Au0L Au02 49.50(6)
S3 Au0L Au02 49.50(6)
Se2 Au0L Au02 138.90(7)
S2 Au0L Au02 138.90(7)
Au06 Au0L Au02 55.01(3)
Au0C Au0L Au02 53.55(3)
Se18 Au0M Se17 168.56(9)
S18 Au0M S17 168.56(9)
Se18 Au0M Au0B 97.35(7)
S18 Au0M Au0B 97.35(7)
Se17 Au0M Au0B 93.44(7)
S17 Au0M Au0B 93.44(7)
Se18 Au0M Au0A 52.67(6)
S18 Au0M Au0A 52.67(6)
Se17 Au0M Au0A 137.93(7)
S17 Au0M Au0A 137.93(7)
Au0B Au0M Au0A 58.12(3)
Se18 Au0M Au09 106.91(7)
S18 Au0M Au09 106.91(7)
Se17 Au0M Au09 82.44(7)
S17 Au0M Au09 82.44(7)
Au0B Au0M Au09 54.96(3)
Au0A Au0M Au09 56.22(3)
Se2 Au0N Se1 164.48(9)
S2 Au0N S1 164.48(9)
Se2 Au0N Au06 95.87(7)
S2 Au0N Au06 95.87(7)
Se1 Au0N Au06 99.62(7)
S1 Au0N Au06 99.62(7)
Se2 Au0N Au0D 139.37(8)
S2 Au0N Au0D 139.37(8)
Se1 Au0N Au0D 52.37(6)
S1 Au0N Au0D 52.37(6)
Au06 Au0N Au0D 56.22(3)
Se2 Au0N Au0C 83.51(8)
S2 Au0N Au0C 83.51(8)
Se1 Au0N Au0C 105.06(7)
S1 Au0N Au0C 105.06(7)
Au06 Au0N Au0C 52.97(3)
Au0D Au0N Au0C 56.44(3)
Se11 Au0O Se10 166.53(9)
S11 Au0O S10 166.53(9)
Se11 Au0O Au0D 90.23(7)
S11 Au0O Au0D 90.23(7)
Se10 Au0O Au0D 98.96(7)
S10 Au0O Au0D 98.96(7)
Se11 Au0O Au08 141.23(7)
S11 Au0O Au08 141.23(7)
Se10 Au0O Au08 51.83(6)
S10 Au0O Au08 51.83(6)
Au0D Au0O Au08 57.24(4)
Se11 Au0O Au07 91.18(7)
S11 Au0O Au07 91.18(7)
Se10 Au0O Au07 102.18(7)
S10 Au0O Au07 102.18(7)
Au0D Au0O Au07 54.07(3)
Au08 Au0O Au07 53.76(3)
Se14 Au0P Se15 163.67(9)
S14 Au0P S15 163.67(9)
Se14 Au0P Au08 84.82(7)
S14 Au0P Au08 84.82(7)
Se15 Au0P Au08 109.01(8)
S15 Au0P Au08 109.01(8)
Se14 Au0P Au0C 142.09(7)
S14 Au0P Au0C 142.09(7)
Se15 Au0P Au0C 54.24(7)
S15 Au0P Au0C 54.24(7)
Au08 Au0P Au0C 62.98(4)
Se14 Au0P Au04 90.46(7)
S14 Au0P Au04 90.46(7)
Se15 Au0P Au04 104.60(7)
S15 Au0P Au04 104.60(7)
Au08 Au0P Au04 54.06(3)
Au0C Au0P Au04 55.12(3)
C91 Se16 Au0E 100.2(4)
C91 Se16 Au06 105.7(4)
Au0E Se16 Au06 78.73(7)
C73 Se13 Au0F 103.3(3)
C73 Se13 Au03 103.9(3)
Au0F Se13 Au03 80.83(8)
C31 Se6 Au0G 100.9(4)
C31 Se6 Au07 107.0(4)
Au0G Se6 Au07 81.67(8)
C37 S7 Au0J 103.6(5)
C37 S7 Au09 115.0(4)
Au0J S7 Au09 79.31(7)
C37 Se7 Au0J 103.6(5)
C37 Se7 Au09 115.0(4)
Au0J Se7 Au09 79.31(7)
C1 S1 Au0N 99.6(5)
C1 S1 Au0D 105.7(5)
Au0N S1 Au0D 77.99(8)
C1 Se1 Au0N 99.6(5)
C1 Se1 Au0D 105.7(5)
Au0N Se1 Au0D 77.99(8)
C7 S2 Au0L 104.2(4)
C7 S2 Au0N 106.2(4)
Au0L S2 Au0N 95.64(10)
C7 Se2 Au0L 104.2(4)
C7 Se2 Au0N 106.2(4)
Au0L Se2 Au0N 95.64(10)
C13 S3 Au0L 101.5(4)
C13 S3 Au02 106.4(4)
Au0L S3 Au02 83.39(8)
C13 Se3 Au0L 101.5(4)
C13 Se3 Au02 106.4(4)
Au0L Se3 Au02 83.39(8)
C19 S4 Au0H 100.2(4)
C19 S4 Au05 113.8(4)
Au0H S4 Au05 77.87(8)
C19 Se4 Au0H 100.2(4)
C19 Se4 Au05 113.8(4)
Au0H Se4 Au05 77.87(8)
C25 S5 Au0G 105.7(4)
C25 S5 Au0H 105.3(4)
Au0G S5 Au0H 97.19(9)
C25 Se5 Au0G 105.7(4)
C25 Se5 Au0H 105.3(4)
Au0G Se5 Au0H 97.19(9)
C43 S8 Au0J 103.2(5)
C43 S8 Au0I 107.3(5)
Au0J S8 Au0I 98.62(10)
C43 Se8 Au0J 103.2(5)
C43 Se8 Au0I 107.3(5)
Au0J Se8 Au0I 98.62(10)
C49 S9 Au0I 105.0(3)
C49 S9 Au04 104.7(4)
Au0I S9 Au04 80.00(8)
C49 Se9 Au0I 105.0(3)
C49 Se9 Au04 104.7(4)
Au0I Se9 Au04 80.00(8)
C55 S10 Au0O 102.0(4)
C55 S10 Au08 119.3(4)
Au0O S10 Au08 79.50(8)
C55 Se10 Au0O 102.0(4)
C55 Se10 Au08 119.3(4)
Au0O Se10 Au08 79.50(8)
C61 S11 Au0K 105.9(5)
C61 S11 Au0O 106.3(5)
Au0K S11 Au0O 99.41(10)
C61 Se11 Au0K 105.9(5)
C61 Se11 Au0O 106.3(5)
Au0K Se11 Au0O 99.41(10)
C67 S12 Au0K 101.4(3)
C67 S12 Au0B 104.4(4)
Au0K S12 Au0B 78.58(8)
C67 Se12 Au0K 101.4(3)
C67 Se12 Au0B 104.4(4)
Au0K Se12 Au0B 78.58(8)
C79 S14 Au0P 105.5(4)
C79 S14 Au0F 109.6(4)
Au0P S14 Au0F 99.86(10)
C79 Se14 Au0P 105.5(4)
C79 Se14 Au0F 109.6(4)
Au0P Se14 Au0F 99.86(10)
C85 S15 Au0P 96.4(5)
C85 S15 Au0C 119.8(5)
Au0P S15 Au0C 75.02(8)
C85 Se15 Au0P 96.4(5)
C85 Se15 Au0C 119.8(5)
Au0P Se15 Au0C 75.02(8)
C97 S17 Au0E 103.7(4)
C97 S17 Au0M 103.8(4)
Au0E S17 Au0M 98.55(9)
C97 Se17 Au0E 103.7(4)
C97 Se17 Au0M 103.8(4)
Au0E Se17 Au0M 98.55(9)
C103 S18 Au0M 103.0(4)
C103 S18 Au0A 110.8(4)
Au0M S18 Au0A 77.35(7)
C103 Se18 Au0M 103.0(4)
C103 Se18 Au0A 110.8(4)
Au0M Se18 Au0A 77.35(7)
C50 C49 C54 120.0
C50 C49 Se9 118.0(6)
C54 C49 Se9 121.9(6)
C50 C49 S9 118.0(6)
C54 C49 S9 121.9(6)
C51 C50 C49 120.0
C51 C50 H50 120.0
C49 C50 H50 120.0
C52 C51 C50 120.0
C52 C51 H51 120.0
C50 C51 H51 120.0
C51 C52 C53 120.0
C51 C52 H52 120.0
C53 C52 H52 120.0
C52 C53 C54 120.0
C52 C53 H53 120.0
C54 C53 H53 120.0
C53 C54 C49 120.0
C53 C54 H54 120.0
C49 C54 H54 120.0
C48 C47 C46 120.0
C48 C47 H47 120.0
C46 C47 H47 120.0
C47 C48 C43 120.0
C47 C48 H48 120.0
C43 C48 H48 120.0
C48 C43 C44 120.0
C48 C43 Se8 118.8(8)
C44 C43 Se8 120.8(8)
C48 C43 S8 118.8(8)
C44 C43 S8 120.8(8)
C45 C44 C43 120.0
C45 C44 H44 120.0
C43 C44 H44 120.0
C44 C45 C46 120.0
C44 C45 H45 120.0
C46 C45 H45 120.0
C45 C46 C47 120.0
C45 C46 H46 120.0
C47 C46 H46 120.0
C38 C37 C42 120.0
C38 C37 Se7 117.1(6)
C42 C37 Se7 122.8(6)
C38 C37 S7 117.1(6)
C42 C37 S7 122.8(6)
C39 C38 C37 120.0
C39 C38 H38 120.0
C37 C38 H38 120.0
C38 C39 C40 120.0
C38 C39 H39 120.0
C40 C39 H39 120.0
C41 C40 C39 120.0
C41 C40 H40 120.0
C39 C40 H40 120.0
C40 C41 C42 120.0
C40 C41 H41 120.0
C42 C41 H41 120.0
C41 C42 C37 120.0
C41 C42 H42 120.0
C37 C42 H42 120.0
C68 C67 C72 120.0
C68 C67 Se12 116.8(6)
C72 C67 Se12 123.0(6)
C68 C67 S12 116.8(6)
C72 C67 S12 123.0(6)
C69 C68 C67 120.0
C69 C68 H68 120.0
C67 C68 H68 120.0
C68 C69 C70 120.0
C68 C69 H69 120.0
C70 C69 H69 120.0
C71 C70 C69 120.0
C71 C70 H70 120.0
C69 C70 H70 120.0
C70 C71 C72 120.0
C70 C71 H71 120.0
C72 C71 H71 120.0
C71 C72 C67 120.0
C71 C72 H72 120.0
C67 C72 H72 120.0
C66 C65 C64 120.0
C66 C65 H65 120.0
C64 C65 H65 120.0
C65 C66 C61 120.0
C65 C66 H66 120.0
C61 C66 H66 120.0
C62 C61 C66 120.0
C62 C61 S11 120.5(9)
C66 C61 S11 118.9(9)
C62 C61 Se11 120.5(9)
C66 C61 Se11 118.9(9)
C63 C62 C61 120.0
C63 C62 H62 120.0
C61 C62 H62 120.0
C62 C63 C64 120.0
C62 C63 H63 120.0
C64 C63 H63 120.0
C63 C64 C65 120.0
C63 C64 H64 120.0
C65 C64 H64 120.0
C56 C55 C60 120.0
C56 C55 Se10 121.0(7)
C60 C55 Se10 118.5(7)
C56 C55 S10 121.0(7)
C60 C55 S10 118.5(7)
C57 C56 C55 120.0
C57 C56 H56 120.0
C55 C56 H56 120.0
C56 C57 C58 120.0
C56 C57 H57 120.0
C58 C57 H57 120.0
C57 C58 C59 120.0
C57 C58 H58 120.0
C59 C58 H58 120.0
C60 C59 C58 120.0
C60 C59 H59 120.0
C58 C59 H59 120.0
C59 C60 C55 120.0
C59 C60 H60 120.0
C55 C60 H60 120.0
C20 C19 C24 120.0
C20 C19 Se4 122.5(6)
C24 C19 Se4 117.1(6)
C20 C19 S4 122.5(6)
C24 C19 S4 117.1(6)
C21 C20 C19 120.0
C21 C20 H20 120.0
C19 C20 H20 120.0
C20 C21 C22 120.0
C20 C21 H21 120.0
C22 C21 H21 120.0
C23 C22 C21 120.0
C23 C22 H22 120.0
C21 C22 H22 120.0
C24 C23 C22 120.0
C24 C23 H23 120.0
C22 C23 H23 120.0
C23 C24 C19 120.0
C23 C24 H24 120.0
C19 C24 H24 120.0
C26 C25 C30 120.0
C26 C25 Se5 120.1(6)
C30 C25 Se5 119.6(6)
C26 C25 S5 120.1(6)
C30 C25 S5 119.6(6)
C25 C26 C27 120.0
C25 C26 H26 120.0
C27 C26 H26 120.0
C28 C27 C26 120.0
C28 C27 H27 120.0
C26 C27 H27 120.0
C27 C28 C29 120.0
C27 C28 H28 120.0
C29 C28 H28 120.0
C30 C29 C28 120.0
C30 C29 H29 120.0
C28 C29 H29 120.0
C29 C30 C25 120.0
C29 C30 H30 120.0
C25 C30 H30 120.0
C32 C31 C36 120.0
C32 C31 Se6 116.9(7)
C36 C31 Se6 123.1(7)
C33 C32 C31 120.0
C33 C32 H32 120.0
C31 C32 H32 120.0
C32 C33 C34 120.0
C32 C33 H33 120.0
C34 C33 H33 120.0
C35 C34 C33 120.0
C35 C34 H34 120.0
C33 C34 H34 120.0
C34 C35 C36 120.0
C34 C35 H35 120.0
C36 C35 H35 120.0
C35 C36 C31 120.0
C35 C36 H36 120.0
C31 C36 H36 120.0
C14 C13 C18 120.0
C14 C13 Se3 121.3(7)
C18 C13 Se3 118.7(7)
C14 C13 S3 121.3(7)
C18 C13 S3 118.7(7)
C15 C14 C13 120.0
C15 C14 H14 120.0
C13 C14 H14 120.0
C14 C15 C16 120.0
C14 C15 H15 120.0
C16 C15 H15 120.0
C15 C16 C17 120.0
C15 C16 H16 120.0
C17 C16 H16 120.0
C18 C17 C16 120.0
C18 C17 H17 120.0
C16 C17 H17 120.0
C17 C18 C13 120.0
C17 C18 H18 120.0
C13 C18 H18 120.0
C8 C7 C12 120.0
C8 C7 Se2 119.8(7)
C12 C7 Se2 120.0(7)
C8 C7 S2 119.8(7)
C12 C7 S2 120.0(7)
C9 C8 C7 120.0
C9 C8 H8 120.0
C7 C8 H8 120.0
C8 C9 C10 120.0
C8 C9 H9 120.0
C10 C9 H9 120.0
C11 C10 C9 120.0
C11 C10 H10 120.0
C9 C10 H10 120.0
C12 C11 C10 120.0
C12 C11 H11 120.0
C10 C11 H11 120.0
C11 C12 C7 120.0
C11 C12 H12 120.0
C7 C12 H12 120.0
C2 C1 C6 120.0
C2 C1 Se1 120.5(8)
C6 C1 Se1 119.4(8)
C2 C1 S1 120.5(8)
C6 C1 S1 119.4(8)
C1 C2 C3 120.0
C1 C2 H2 120.0
C3 C2 H2 120.0
C4 C3 C2 120.0
C4 C3 H3 120.0
C2 C3 H3 120.0
C3 C4 C5 120.0
C3 C4 H4 120.0
C5 C4 H4 120.0
C4 C5 C6 120.0
C4 C5 H5 120.0
C6 C5 H5 120.0
C5 C6 C1 120.0
C5 C6 H6 120.0
C1 C6 H6 120.0
C104 C103 C108 120.0
C104 C103 Se18 116.1(7)
C108 C103 Se18 123.8(7)
C104 C103 S18 116.1(7)
C108 C103 S18 123.8(7)
C105 C104 C103 120.0
C105 C104 H104 120.0
C103 C104 H104 120.0
C106 C105 C104 120.0
C106 C105 H105 120.0
C104 C105 H105 120.0
C105 C106 C107 120.0
C105 C106 H106 120.0
C107 C106 H106 120.0
C108 C107 C106 120.0
C108 C107 H107 120.0
C106 C107 H107 120.0
C107 C108 C103 120.0
C107 C108 H108 120.0
C103 C108 H108 120.0
C98 C97 C102 120.0
C98 C97 Se17 122.3(7)
C102 C97 Se17 117.6(7)
C98 C97 S17 122.3(7)
C102 C97 S17 117.6(7)
C97 C98 C99 120.0
C97 C98 H98 120.0
C99 C98 H98 120.0
C100 C99 C98 120.0
C100 C99 H99 120.0
C98 C99 H99 120.0
C99 C100 C101 120.0
C99 C100 H100 120.0
C101 C100 H100 120.0
C100 C101 C102 120.0
C100 C101 H101 120.0
C102 C101 H101 120.0
C101 C102 C97 120.0
C101 C102 H102 120.0
C97 C102 H102 120.0
C92 C91 C96 120.0
C92 C91 Se16 122.7(6)
C96 C91 Se16 117.3(6)
C91 C92 C93 120.0
C91 C92 H92 120.0
C93 C92 H92 120.0
C94 C93 C92 120.0
C94 C93 H93 120.0
C92 C93 H93 120.0
C93 C94 C95 120.0
C93 C94 H94 120.0
C95 C94 H94 120.0
C96 C95 C94 120.0
C96 C95 H95 120.0
C94 C95 H95 120.0
C95 C96 C91 120.0
C95 C96 H96 120.0
C91 C96 H96 120.0
C86 C85 C90 120.0
C86 C85 Se15 122.0(10)
C90 C85 Se15 117.8(10)
C86 C85 S15 122.0(10)
C90 C85 S15 117.8(10)
C85 C86 C87 120.0
C85 C86 H86 120.0
C87 C86 H86 120.0
C86 C87 C88 120.0
C86 C87 H87 120.0
C88 C87 H87 120.0
C89 C88 C87 120.0
C89 C88 H88 120.0
C87 C88 H88 120.0
C90 C89 C88 120.0
C90 C89 H89 120.0
C88 C89 H89 120.0
C89 C90 C85 120.0
C89 C90 H90 120.0
C85 C90 H90 120.0
C80 C79 C84 120.0
C80 C79 Se14 121.6(8)
C84 C79 Se14 118.2(8)
C80 C79 S14 121.6(8)
C84 C79 S14 118.2(8)
C81 C80 C79 120.0
C81 C80 H80 120.0
C79 C80 H80 120.0
C80 C81 C82 120.0
C80 C81 H81 120.0
C82 C81 H81 120.0
C81 C82 C83 120.0
C81 C82 H82 120.0
C83 C82 H82 120.0
C84 C83 C82 120.0
C84 C83 H83 120.0
C82 C83 H83 120.0
C83 C84 C79 120.0
C83 C84 H84 120.0
C79 C84 H84 120.0
C74 C73 C78 120.0
C74 C73 Se13 117.0(5)
C78 C73 Se13 123.0(5)
C75 C74 C73 120.0
C75 C74 H74 120.0
C73 C74 H74 120.0
C74 C75 C76 120.0
C74 C75 H75 120.0
C76 C75 H75 120.0
C75 C76 C77 120.0
C75 C76 H76 120.0
C77 C76 H76 120.0
C78 C77 C76 120.0
C78 C77 H77 120.0
C76 C77 H77 120.0
C77 C78 C73 120.0
C77 C78 H78 120.0
C73 C78 H78 120.0
C121 C120 C143 143(6)
C120 C121 C122 135(6)
C123 C122 C121 99(3)
C122 C123 N1 103(3)
C144 C124 C125 118(4)
C124 C125 C126 111(3)
C125 C126 C127 110(3)
N1 C127 C126 107(2)
C139 N1 C127 118(3)
C139 N1 C123 110(3)
C127 N1 C123 98(2)
C145 C132 C134 117(4)
C151 C133 C145 98(4)
C132 C145 C133 128(5)
N1 C139 C134 106(3)
C124 C144 C153 117(4)
C133 C151 C148 114(5)
C132 C134 C139 97(4)

loop_
_geom_bond_atom_site_label_1
_geom_bond_atom_site_label_2
_geom_bond_distance
Au01 Au04 2.7518(14)
Au01 Au0D 2.7570(13)
Au01 Au0B 2.7720(14)
Au01 Au02 2.7746(12)
Au01 Au03 2.7776(13)
Au01 Au0A 2.7862(12)
Au01 Au07 2.7865(12)
Au01 Au05 2.7870(13)
Au01 Au09 2.7889(12)
Au01 Au06 2.7893(13)
Au01 Au0C 2.8017(12)
Au01 Au08 2.8090(12)
Au02 Se3 2.491(2)
Au02 S3 2.491(2)
Au02 Au05 2.8366(13)
Au02 Au0C 2.8630(14)
Au02 Au06 2.9299(15)
Au02 Au0J 2.9672(14)
Au02 Au09 2.9685(14)
Au02 Au04 2.9887(15)
Au02 Au0I 3.1987(16)
Au02 Au0L 3.2534(14)
Au03 Se13 2.489(3)
Au03 Au0A 2.8072(13)
Au03 Au08 2.8857(13)
Au03 Au04 2.9248(12)
Au03 Au05 2.9620(14)
Au03 Au07 2.9966(15)
Au03 Au0H 3.0118(14)
Au03 Au0G 3.1015(13)
Au03 Au0F 3.1843(14)
Au04 Se9 2.481(3)
Au04 S9 2.481(3)
Au04 Au08 2.8421(15)
Au04 Au0C 2.8950(13)
Au04 Au05 2.9982(13)
Au04 Au0F 3.1072(15)
Au04 Au0I 3.1506(16)
Au04 Au0P 3.2193(15)
Au05 Se4 2.516(3)
Au05 S4 2.516(3)
Au05 Au09 2.8803(15)
Au05 Au0A 2.9409(14)
Au05 Au0J 3.0792(15)
Au05 Au0H 3.1056(14)
Au05 Au0I 3.2183(15)
Au06 Se16 2.499(3)
Au06 Au0C 2.8200(14)
Au06 Au0D 2.9185(14)
Au06 Au0B 2.9250(12)
Au06 Au09 3.0374(13)
Au06 Au0L 3.0825(13)
Au06 Au0N 3.0933(14)
Au06 Au0E 3.1201(14)
Au07 Se6 2.475(2)
Au07 Au0D 2.8131(13)
Au07 Au08 2.8706(14)
Au07 Au0B 2.9334(14)
Au07 Au0A 2.9687(15)
Au07 Au0K 3.1232(16)
Au07 Au0O 3.1784(15)
Au07 Au0G 3.1989(14)
Au08 Se10 2.535(2)
Au08 S10 2.535(2)
Au08 Au0D 2.9597(15)
Au08 Au0P 3.0230(15)
Au08 Au0F 3.0672(16)
Au08 Au0C 3.1606(14)
Au08 Au0O 3.1701(17)
Au09 Se7 2.501(2)
Au09 S7 2.501(2)
Au09 Au0B 2.8322(15)
Au09 Au0A 2.8998(14)
Au09 Au0M 3.0791(14)
Au09 Au0J 3.1421(16)
Au09 Au0E 3.1757(15)
Au0A Se18 2.506(3)
Au0A S18 2.506(3)
Au0A Au0B 2.9795(13)
Au0A Au0M 3.0752(15)
Au0A Au0G 3.1363(14)
Au0A Au0H 3.1379(15)
Au0B Se12 2.502(3)
Au0B S12 2.502(3)
Au0B Au0D 2.9493(13)
Au0B Au0M 3.0590(14)
Au0B Au0E 3.0688(15)
Au0B Au0K 3.1128(16)
Au0C Se15 2.543(3)
Au0C S15 2.543(3)
Au0C Au0D 2.9934(15)
Au0C Au0P 3.0272(15)
Au0C Au0L 3.0946(15)
Au0C Au0N 3.2252(15)
Au0D Se1 2.511(3)
Au0D S1 2.511(3)
Au0D Au0O 3.0012(15)
Au0D Au0N 3.1015(14)
Au0D Au0K 3.2735(16)
Au0E Se17 2.410(3)
Au0E S17 2.410(3)
Au0E Se16 2.419(3)
Au0F Se14 2.410(3)
Au0F S14 2.410(3)
Au0F Se13 2.422(3)
Au0G Se5 2.411(3)
Au0G S5 2.411(3)
Au0G Se6 2.417(3)
Au0H Se5 2.412(3)
Au0H S5 2.412(3)
Au0H Se4 2.425(3)
Au0H S4 2.425(3)
Au0I Se8 2.408(3)
Au0I S8 2.408(3)
Au0I Se9 2.420(2)
Au0I S9 2.420(2)
Au0J Se8 2.402(3)
Au0J S8 2.402(3)
Au0J Se7 2.421(3)
Au0J S7 2.421(3)
Au0K Se11 2.395(3)
Au0K S11 2.395(3)
Au0K Se12 2.413(2)
Au0K S12 2.413(2)
Au0L Se3 2.400(3)
Au0L S3 2.400(3)
Au0L Se2 2.407(3)
Au0L S2 2.407(3)
Au0M Se18 2.414(3)
Au0M S18 2.414(3)
Au0M Se17 2.414(3)
Au0M S17 2.414(3)
Au0N Se2 2.409(3)
Au0N S2 2.409(3)
Au0N Se1 2.416(3)
Au0N S1 2.416(3)
Au0O Se11 2.403(3)
Au0O S11 2.403(3)
Au0O Se10 2.421(3)
Au0O S10 2.421(3)
Au0P Se14 2.405(3)
Au0P S14 2.405(3)
Au0P Se15 2.426(3)
Au0P S15 2.426(3)
Se16 C91 1.920(8)
Se13 C73 1.920(7)
Se6 C31 1.928(10)
S7 C37 1.898(9)
Se7 C37 1.898(9)
S1 C1 1.938(10)
Se1 C1 1.938(10)
S2 C7 1.920(9)
Se2 C7 1.920(9)
S3 C13 1.921(10)
Se3 C13 1.921(10)
S4 C19 1.907(8)
Se4 C19 1.907(8)
S5 C25 1.920(9)
Se5 C25 1.920(9)
S8 C43 1.974(10)
Se8 C43 1.974(10)
S9 C49 1.914(9)
Se9 C49 1.914(9)
S10 C55 1.932(9)
Se10 C55 1.932(9)
S11 C61 1.933(11)
Se11 C61 1.933(11)
S12 C67 1.919(9)
Se12 C67 1.919(9)
S14 C79 1.898(11)
Se14 C79 1.898(11)
S15 C85 1.899(13)
Se15 C85 1.899(13)
S17 C97 1.888(10)
Se17 C97 1.888(10)
S18 C103 1.892(9)
Se18 C103 1.892(9)
C49 C50 1.3900
C49 C54 1.3900
C50 C51 1.3900
C50 H50 0.9300
C51 C52 1.3900
C51 H51 0.9300
C52 C53 1.3900
C52 H52 0.9300
C53 C54 1.3900
C53 H53 0.9300
C54 H54 0.9300
C47 C48 1.3900
C47 C46 1.3900
C47 H47 0.9300
C48 C43 1.3900
C48 H48 0.9300
C43 C44 1.3900
C44 C45 1.3900
C44 H44 0.9300
C45 C46 1.3900
C45 H45 0.9300
C46 H46 0.9300
C37 C38 1.3900
C37 C42 1.3900
C38 C39 1.3900
C38 H38 0.9300
C39 C40 1.3900
C39 H39 0.9300
C40 C41 1.3900
C40 H40 0.9300
C41 C42 1.3900
C41 H41 0.9300
C42 H42 0.9300
C67 C68 1.3900
C67 C72 1.3900
C68 C69 1.3900
C68 H68 0.9300
C69 C70 1.3900
C69 H69 0.9300
C70 C71 1.3900
C70 H70 0.9300
C71 C72 1.3900
C71 H71 0.9300
C72 H72 0.9300
C65 C66 1.3900
C65 C64 1.3900
C65 H65 0.9300
C66 C61 1.3900
C66 H66 0.9300
C61 C62 1.3900
C62 C63 1.3900
C62 H62 0.9300
C63 C64 1.3900
C63 H63 0.9300
C64 H64 0.9300
C55 C56 1.3900
C55 C60 1.3900
C56 C57 1.3900
C56 H56 0.9300
C57 C58 1.3900
C57 H57 0.9300
C58 C59 1.3900
C58 H58 0.9300
C59 C60 1.3900
C59 H59 0.9300
C60 H60 0.9300
C19 C20 1.3900
C19 C24 1.3900
C20 C21 1.3900
C20 H20 0.9300
C21 C22 1.3900
C21 H21 0.9300
C22 C23 1.3900
C22 H22 0.9300
C23 C24 1.3900
C23 H23 0.9300
C24 H24 0.9300
C25 C26 1.3900
C25 C30 1.3900
C26 C27 1.3900
C26 H26 0.9300
C27 C28 1.3900
C27 H27 0.9300
C28 C29 1.3900
C28 H28 0.9300
C29 C30 1.3900
C29 H29 0.9300
C30 H30 0.9300
C31 C32 1.3900
C31 C36 1.3900
C32 C33 1.3900
C32 H32 0.9300
C33 C34 1.3900
C33 H33 0.9300
C34 C35 1.3900
C34 H34 0.9300
C35 C36 1.3900
C35 H35 0.9300
C36 H36 0.9300
C13 C14 1.3900
C13 C18 1.3900
C14 C15 1.3900
C14 H14 0.9300
C15 C16 1.3900
C15 H15 0.9300
C16 C17 1.3900
C16 H16 0.9300
C17 C18 1.3900
C17 H17 0.9300
C18 H18 0.9300
C7 C8 1.3900
C7 C12 1.3900
C8 C9 1.3900
C8 H8 0.9300
C9 C10 1.3900
C9 H9 0.9300
C10 C11 1.3900
C10 H10 0.9300
C11 C12 1.3900
C11 H11 0.9300
C12 H12 0.9300
C1 C2 1.3900
C1 C6 1.3900
C2 C3 1.3900
C2 H2 0.9300
C3 C4 1.3900
C3 H3 0.9300
C4 C5 1.3900
C4 H4 0.9300
C5 C6 1.3900
C5 H5 0.9300
C6 H6 0.9300
C103 C104 1.3900
C103 C108 1.3900
C104 C105 1.3900
C104 H104 0.9300
C105 C106 1.3900
C105 H105 0.9300
C106 C107 1.3900
C106 H106 0.9300
C107 C108 1.3900
C107 H107 0.9300
C108 H108 0.9300
C97 C98 1.3900
C97 C102 1.3900
C98 C99 1.3900
C98 H98 0.9300
C99 C100 1.3900
C99 H99 0.9300
C100 C101 1.3900
C100 H100 0.9300
C101 C102 1.3900
C101 H101 0.9300
C102 H102 0.9300
C91 C92 1.3900
C91 C96 1.3900
C92 C93 1.3900
C92 H92 0.9300
C93 C94 1.3900
C93 H93 0.9300
C94 C95 1.3900
C94 H94 0.9300
C95 C96 1.3900
C95 H95 0.9300
C96 H96 0.9300
C85 C86 1.3900
C85 C90 1.3900
C86 C87 1.3900
C86 H86 0.9300
C87 C88 1.3900
C87 H87 0.9300
C88 C89 1.3900
C88 H88 0.9300
C89 C90 1.3900
C89 H89 0.9300
C90 H90 0.9300
C79 C80 1.3900
C79 C84 1.3900
C80 C81 1.3900
C80 H80 0.9300
C81 C82 1.3900
C81 H81 0.9300
C82 C83 1.3900
C82 H82 0.9300
C83 C84 1.3900
C83 H83 0.9300
C84 H84 0.9300
C73 C74 1.3900
C73 C78 1.3900
C74 C75 1.3900
C74 H74 0.9300
C75 C76 1.3900
C75 H75 0.9300
C76 C77 1.3900
C76 H76 0.9300
C77 C78 1.3900
C77 H77 0.9300
C78 H78 0.9300
C120 C121 1.44(9)
C120 C143 1.55(7)
C121 C122 1.65(6)
C122 C123 1.50(5)
C123 N1 1.62(4)
C124 C144 1.46(5)
C124 C125 1.51(4)
C125 C126 1.53(4)
C126 C127 1.72(5)
C127 N1 1.51(4)
N1 C139 1.47(5)
C132 C145 1.38(6)
C132 C134 1.61(7)
C133 C151 1.55(6)
C133 C145 1.58(6)
C139 C134 1.61(7)
C144 C153 1.66(6)
C148 C151 1.56(7)
